data_7117808
loop_
_publ_author_name
'Yun-Hu Han'
'Yue-Cheng Liu'
'Xiu-Shuang Xing'
'Chong-Bin Tian'
'Ping Lin'
'Shao-Wu Du'

_publ_section_title
;
 Chiral template induced homochiral MOFs built from achiral components:
 SHG enhancement and enantioselective sensing of chiral alkamines by
 ion-exchange
;
_journal_name_full Chem.Commun.
_journal_page_first 14481
_journal_paper_doi 10.1039/C5cc05566K
_journal_volume 51
_journal_year 2015
_chemical_formula_sum 'C152 H120 Cd8 N4 O54'
_chemical_formula_weight 3765.72
_chemical_name_systematic
; 
 ? 
;
_space_group_IT_number 4
_symmetry_cell_setting monoclinic
_symmetry_space_group_name_Hall 'P 2yb'
_symmetry_space_group_name_H-M 'P 1 21 1'
_atom_sites_solution_hydrogens geom
_atom_sites_solution_primary direct
_atom_sites_solution_secondary difmap
_audit_creation_method SHELXL-97
_audit_update_record
;
2015-07-05 deposited with the CCDC.
2015-08-06 downloaded from the CCDC.
;
_cell_angle_alpha 90.00
_cell_angle_beta 90.775(4)
_cell_angle_gamma 90.00
_cell_formula_units_Z 2
_cell_length_a 17.745(5)
_cell_length_b 16.263(4)
_cell_length_c 26.250(7)
_cell_measurement_reflns_used 18239
_cell_measurement_temperature 293(2)
_cell_measurement_theta_max 27.4855
_cell_measurement_theta_min 2.2904
_cell_volume 7575(3)
_computing_structure_refinement 'SHELXL-97 (Sheldrick, 1997)'
_computing_structure_solution 'SHELXS-97 (Sheldrick, 1990)'
_diffrn_ambient_temperature 293(2)
_diffrn_detector_area_resol_mean 28.5714
_diffrn_measured_fraction_theta_full 0.973
_diffrn_measured_fraction_theta_max 0.973
_diffrn_measurement_device_type Saturn724+
_diffrn_measurement_method CCD_Profile_fitting
_diffrn_radiation_monochromator graphite
_diffrn_radiation_source 'fine-focus sealed tube'
_diffrn_radiation_type MoK\a
_diffrn_radiation_wavelength 0.71073
_diffrn_reflns_av_R_equivalents 0.0499
_diffrn_reflns_av_sigmaI/netI 0.1077
_diffrn_reflns_limit_h_max 22
_diffrn_reflns_limit_h_min -22
_diffrn_reflns_limit_k_max 21
_diffrn_reflns_limit_k_min -21
_diffrn_reflns_limit_l_max 34
_diffrn_reflns_limit_l_min -34
_diffrn_reflns_number 80878
_diffrn_reflns_theta_full 27.52
_diffrn_reflns_theta_max 27.52
_diffrn_reflns_theta_min 2.31
_exptl_absorpt_coefficient_mu 1.191
_exptl_absorpt_correction_T_max 1.0000
_exptl_absorpt_correction_T_min 0.6831
_exptl_absorpt_correction_type multi-scan
_exptl_crystal_colour Colorless
_exptl_crystal_density_diffrn 1.651
_exptl_crystal_density_method 'not measured'
_exptl_crystal_description Prism
_exptl_crystal_F_000 3752
_exptl_crystal_size_max 0.2000
_exptl_crystal_size_mid 0.2000
_exptl_crystal_size_min 0.2000
_refine_diff_density_max 3.436
_refine_diff_density_min -2.082
_refine_diff_density_rms 0.242
_refine_ls_abs_structure_details 'Flack H D (1983), Acta Cryst. A39, 876-881'
_refine_ls_abs_structure_Flack 0.14(3)
_refine_ls_extinction_method none
_refine_ls_goodness_of_fit_ref 1.028
_refine_ls_hydrogen_treatment mixed
_refine_ls_matrix_type full
_refine_ls_number_parameters 1958
_refine_ls_number_reflns 32308
_refine_ls_number_restraints 94
_refine_ls_restrained_S_all 1.029
_refine_ls_R_factor_all 0.0857
_refine_ls_R_factor_gt 0.0712
_refine_ls_shift/su_max 0.026
_refine_ls_shift/su_mean 0.001
_refine_ls_structure_factor_coef Fsqd
_refine_ls_weighting_details 'calc w=1/[\s^2^(Fo^2^)+(0.1287P)^2^+0.0000P] where P=(Fo^2^+2Fc^2^)/3'
_refine_ls_weighting_scheme calc
_refine_ls_wR_factor_gt 0.2074
_refine_ls_wR_factor_ref 0.2339
_reflns_number_gt 24967
_reflns_number_total 32308
_reflns_threshold_expression >2sigma(I)
_cod_data_source_file c5cc05566k2.cif
_cod_data_source_block a1
_cod_original_cell_volume 7575(4)
_cod_original_sg_symbol_H-M 'P 2 1'
_cod_database_code 7117808

loop_
_symmetry_equiv_pos_as_xyz
'x, y, z'
'-x, y+1/2, -z'

loop_
_atom_site_label
_atom_site_type_symbol
_atom_site_fract_x
_atom_site_fract_y
_atom_site_fract_z
_atom_site_U_iso_or_equiv
_atom_site_adp_type
_atom_site_occupancy
_atom_site_symmetry_multiplicity
_atom_site_calc_flag
_atom_site_refinement_flags
_atom_site_disorder_assembly
_atom_site_disorder_group
Cd1 Cd 0.86439(4) 1.06462(7) 0.14287(2) 0.02244(16) Uani 1 1 d . . .
Cd2 Cd 1.36911(4) 0.56343(7) 0.35536(2) 0.02266(16) Uani 1 1 d . . .
Cd3 Cd 1.10244(5) 0.56181(7) 0.00486(3) 0.02673(18) Uani 1 1 d . . .
Cd4 Cd 1.12669(4) 0.52211(7) 0.14756(2) 0.02163(16) Uani 1 1 d . . .
Cd5 Cd 1.37099(4) 0.52784(7) 0.64341(2) 0.02478(18) Uani 1 1 d . . .
Cd6 Cd 1.25452(5) 0.54646(8) 0.75001(3) 0.02247(14) Uani 1 1 d . . .
Cd7 Cd 1.24668(5) 0.54269(8) 0.25109(3) 0.02253(15) Uani 1 1 d . . .
Cd8 Cd 1.39925(4) 0.54539(7) 0.49951(3) 0.02601(19) Uani 1 1 d . . .
O36 O 1.1827(4) 0.4991(5) 0.0714(2) 0.0286(18) Uani 1 1 d . . .
O12 O 1.1829(4) 0.4386(5) 0.2071(3) 0.0261(17) Uani 1 1 d . . .
C57 C 1.1822(6) 0.6771(8) -0.0440(3) 0.025(2) Uani 1 1 d . . .
O7 O 1.3529(5) 0.4175(5) 0.5025(3) 0.034(2) Uani 1 1 d . . .
O34 O 0.6817(5) 0.9467(5) 0.2962(3) 0.0291(18) Uani 1 1 d . . .
O27 O 1.3173(5) 0.6015(5) 0.4320(3) 0.0317(19) Uani 1 1 d . . .
O6 O 1.3152(4) 0.4910(5) 0.5680(3) 0.0254(16) Uani 1 1 d . . .
C14 C 0.9824(6) 0.5632(7) 0.0835(4) 0.026(2) Uani 1 1 d . . .
O32 O 1.0179(4) 0.5012(5) 0.0993(3) 0.0289(17) Uani 1 1 d . . .
O9 O 0.8597(5) 0.1061(7) 0.7365(3) 0.046(3) Uani 1 1 d . . .
O19 O 1.6463(5) 0.9775(6) -0.2389(4) 0.050(3) Uani 1 1 d . . .
O46 O 0.9723(5) 1.0762(6) 0.0933(3) 0.042(2) Uani 1 1 d . . .
O40 O 1.6422(5) 0.1242(6) 0.2478(3) 0.038(2) Uani 1 1 d . . .
O10 O 0.9488(4) 0.0742(5) 0.7944(3) 0.0278(16) Uani 1 1 d . . .
O29 O 0.8521(5) 0.9729(6) 0.2542(4) 0.047(2) Uani 1 1 d . . .
O37 O 1.1635(5) 0.4392(6) -0.0011(3) 0.038(2) Uani 1 1 d . . .
O15 O 1.5247(5) 0.0194(8) 0.4078(3) 0.059(3) Uani 1 1 d U . .
O25 O 1.8088(4) 0.1478(5) 0.2051(3) 0.0305(18) Uani 1 1 d . . .
O30 O 0.9415(5) 1.0029(5) 0.1983(3) 0.035(2) Uani 1 1 d . . .
O4 O 0.7587(6) 1.0066(6) 0.6656(3) 0.047(2) Uani 1 1 d . . .
C10 C 0.8835(7) 0.5338(8) 0.1490(3) 0.030(3) Uani 1 1 d . . .
H10A H 0.9166 0.4989 0.1662 0.036 Uiso 1 1 calc R . .
O42 O 1.2535(5) 0.5848(5) 0.1680(3) 0.039(2) Uani 1 1 d . . .
O45 O 1.7206(6) 1.0142(7) 0.1696(3) 0.057(3) Uani 1 1 d . . .
O33 O 0.6906(5) 0.6191(6) 0.1622(3) 0.040(2) Uani 1 1 d . . .
O23 O 1.8096(6) 0.4721(7) 0.3419(4) 0.053(3) Uani 1 1 d . . .
O24 O 1.9050(5) 0.2120(6) 0.1704(3) 0.040(2) Uani 1 1 d . . .
C114 C 1.0958(6) 1.0187(7) 0.0936(4) 0.028(2) Uani 1 1 d . . .
O13 O 1.1874(5) 0.1101(6) 0.3405(4) 0.043(2) Uani 1 1 d U . .
O2 O 1.3118(7) 0.6498(6) 0.6208(3) 0.053(3) Uani 1 1 d . . .
C25 C 1.8386(7) 0.2804(7) 0.2388(4) 0.027(2) Uani 1 1 d . . .
O31 O 1.0080(4) 0.6162(5) 0.0560(3) 0.0308(18) Uani 1 1 d . . .
O35 O 0.5886(6) 0.8813(6) 0.3286(4) 0.056(3) Uani 1 1 d . . .
O1 O 1.2294(6) 0.5832(6) 0.6690(3) 0.056(3) Uani 1 1 d . . .
O5 O 0.6797(5) 0.9374(5) 0.6157(3) 0.035(2) Uani 1 1 d . . .
O48 O 1.3065(5) 0.9736(6) 0.1592(4) 0.052(3) Uani 1 1 d . . .
C21 C 1.6173(7) 0.5474(10) 0.3531(4) 0.043(4) Uani 1 1 d . . .
H21A H 1.5834 0.5789 0.3341 0.051 Uiso 1 1 calc R . .
C9 C 0.8096(7) 0.5517(9) 0.1669(4) 0.041(3) Uani 1 1 d . . .
H9A H 0.7937 0.5265 0.1967 0.049 Uiso 1 1 calc R . .
C16 C 1.5972(6) 0.5175(8) 0.4020(4) 0.026(2) Uani 1 1 d . . .
O28 O 1.1439(7) 0.9413(6) 0.3942(4) 0.059(3) Uani 1 1 d . . .
O8 O 1.1574(6) 0.1449(5) 0.6067(3) 0.048(3) Uani 1 1 d . . .
O41 O 1.1733(5) 0.6585(7) 0.1215(3) 0.046(3) Uani 1 1 d . . .
C72 C 1.3164(7) 0.4203(8) 0.5462(4) 0.031(3) Uani 1 1 d . . .
C53 C 1.2693(7) 0.7404(7) 0.4378(4) 0.029(3) Uani 1 1 d . . .
C140 C 1.4810(7) 0.0682(9) 0.4265(4) 0.037(3) Uani 1 1 d U . .
O11 O 1.0769(6) 0.3830(6) 0.1808(3) 0.046(2) Uani 1 1 d . . .
C86 C 1.2322(7) 0.3641(9) 0.0605(4) 0.036(3) Uani 1 1 d . . .
C11 C 0.9021(7) 0.5732(7) 0.1034(4) 0.030(2) Uani 1 1 d . . .
C81 C 0.9877(6) 0.1202(6) 0.7132(4) 0.023(2) Uani 1 1 d . . .
O22 O 1.4993(6) 0.4866(7) 0.4600(4) 0.057(3) Uani 1 1 d . . .
O44 O 1.8003(5) 0.9480(5) 0.1204(3) 0.035(2) Uani 1 1 d . . .
C119 C 1.1099(7) 1.0376(8) 0.1440(4) 0.033(3) Uani 1 1 d . . .
H11A H 1.0716 1.0605 0.1633 0.040 Uiso 1 1 calc R . .
O14 O 1.5003(7) 0.1072(7) 0.4614(5) 0.080(4) Uani 1 1 d . . .
C56 C 1.3152(6) 0.6661(7) 0.4574(4) 0.023(2) Uani 1 1 d . . .
C134 C 1.2581(7) 0.0977(8) 0.3611(5) 0.037(3) Uani 1 1 d . . .
O47 O 1.0075(5) 1.0050(6) 0.0257(3) 0.039(2) Uani 1 1 d . . .
C80 C 1.0604(6) 0.1302(7) 0.7292(4) 0.029(2) Uani 1 1 d . . .
H80A H 1.0718 0.1303 0.7639 0.035 Uiso 1 1 calc R . .
C85 C 1.1877(8) 0.4346(8) 0.0424(4) 0.038(3) Uani 1 1 d . . .
C51 C 1.1719(7) 0.7954(8) 0.3821(4) 0.033(3) Uani 1 1 d U . .
H51A H 1.1334 0.7873 0.3582 0.040 Uiso 1 1 calc R . .
C49 C 1.0530(6) 0.9530(7) 0.2678(4) 0.029(2) Uani 1 1 d . . .
H49A H 1.0674 0.9545 0.2339 0.035 Uiso 1 1 calc R . .
O55 O 1.0387(4) 0.8552(5) 0.9947(3) 0.0316(18) Uani 1 1 d . . .
H55B H 1.0258 0.9014 1.0035 0.047 Uiso 1 1 calc R . .
C94 C 1.4395(7) 0.1331(8) 0.2299(4) 0.033(3) Uani 1 1 d . . .
H94A H 1.4260 0.1270 0.2638 0.039 Uiso 1 1 calc R . .
C88 C 1.3174(8) 0.2992(9) 0.1196(5) 0.042(3) Uani 1 1 d . . .
H88A H 1.3471 0.3009 0.1491 0.050 Uiso 1 1 calc R . .
C77 C 1.2234(8) 0.3561(7) 0.6005(4) 0.036(3) Uani 1 1 d . . .
H77A H 1.2146 0.4075 0.6147 0.043 Uiso 1 1 calc R . .
C58 C 1.2797(6) 0.7365(8) -0.1028(4) 0.032(3) Uani 1 1 d . . .
H58A H 1.2867 0.6849 -0.1173 0.039 Uiso 1 1 calc R . .
C127 C 1.1354(7) 0.3810(8) 0.2067(4) 0.028(2) Uani 1 1 d . . .
C5 C 0.6831(6) 0.6836(8) 0.1960(4) 0.030(3) Uani 1 1 d . . .
C112 C 1.7353(8) 0.9564(7) 0.1357(4) 0.033(3) Uani 1 1 d . . .
C128 C 1.1511(7) 0.3069(7) 0.2414(4) 0.027(2) Uani 1 1 d . . .
C100 C 1.3057(7) 0.6877(8) 0.1171(4) 0.030(3) Uani 1 1 d . . .
C52 C 1.2225(7) 0.7280(8) 0.3981(5) 0.035(3) Uani 1 1 d . . .
H52A H 1.2220 0.6780 0.3809 0.042 Uiso 1 1 calc R . .
C102 C 1.3581(7) 0.7741(8) 0.0496(4) 0.033(3) Uani 1 1 d . . .
H10C H 1.3513 0.8052 0.0202 0.040 Uiso 1 1 calc R . .
C131 C 1.1111(7) 0.1805(8) 0.2817(4) 0.032(3) Uani 1 1 d . . .
H13A H 1.0737 0.1414 0.2869 0.038 Uiso 1 1 calc R . .
C17 C 1.6528(7) 0.4698(8) 0.4301(4) 0.033(3) Uani 1 1 d . . .
H17A H 1.6422 0.4477 0.4619 0.039 Uiso 1 1 calc R . .
C4 C 0.7381(7) 0.7438(8) 0.2031(5) 0.035(3) Uani 1 1 d . . .
H4A H 0.7828 0.7416 0.1850 0.043 Uiso 1 1 calc R . .
C71 C 1.2763(6) 0.3493(8) 0.5638(4) 0.024(2) Uani 1 1 d . . .
C109 C 1.6724(8) 0.9069(8) 0.1154(4) 0.036(3) Uani 1 1 d . . .
C7 C 0.6032(8) 0.7491(8) 0.2550(5) 0.043(3) Uani 1 1 d . . .
H7A H 0.5585 0.7500 0.2731 0.052 Uiso 1 1 calc R . .
C95 C 1.5152(6) 0.1294(8) 0.2182(4) 0.030(3) Uani 1 1 d . . .
C47 C 1.0893(9) 0.9396(7) 0.3551(5) 0.043(4) Uani 1 1 d . . .
C132 C 1.1794(7) 0.1737(7) 0.3087(5) 0.036(3) Uani 1 1 d . . .
C84 C 0.9275(7) 0.0987(6) 0.7506(4) 0.029(3) Uani 1 1 d . . .
C115 C 1.1515(7) 0.9789(10) 0.0662(5) 0.046(4) Uani 1 1 d . . .
H11B H 1.1410 0.9620 0.0331 0.055 Uiso 1 1 calc R . .
C74 C 1.2490(9) 0.2022(9) 0.5595(5) 0.047(4) Uani 1 1 d . . .
H74A H 1.2591 0.1499 0.5470 0.057 Uiso 1 1 calc R . .
C98 C 1.5712(7) 0.1087(8) 0.2572(4) 0.029(3) Uani 1 1 d . . .
C120 C 1.3112(7) 0.9074(7) 0.1925(4) 0.034(3) Uani 1 1 d . . .
C30 C 1.1793(8) 0.6831(8) 0.6154(4) 0.040(3) Uani 1 1 d . . .
C27 C 1.7580(6) 0.3483(8) 0.2987(4) 0.028(2) Uani 1 1 d . . .
H27A H 1.7120 0.3521 0.3151 0.034 Uiso 1 1 calc R . .
O20 O 1.5580(5) 0.9975(5) -0.3011(3) 0.0287(17) Uani 1 1 d . . .
C41 C 0.8634(9) 0.8158(9) 0.5469(5) 0.053(4) Uani 1 1 d . . .
H41A H 0.8570 0.7815 0.5189 0.063 Uiso 1 1 calc R . .
O52 O 0.4679(10) 1.2594(11) 0.5051(7) 0.145(7) Uani 1 1 d DU . .
H52B H 0.4914 1.2213 0.4924 0.218 Uiso 1 1 calc R . .
C61 C 1.2548(7) 0.8930(8) -0.0623(4) 0.038(3) Uani 1 1 d . . .
H61A H 1.2464 0.9456 -0.0497 0.045 Uiso 1 1 calc R . .
C99 C 1.2392(7) 0.6414(7) 0.1356(4) 0.028(3) Uani 1 1 d . . .
C29 C 1.2435(10) 0.6346(8) 0.6373(4) 0.045(4) Uani 1 1 d . . .
C129 C 1.2199(7) 0.2992(7) 0.2679(4) 0.032(3) Uani 1 1 d . . .
H12A H 1.2572 0.3385 0.2632 0.038 Uiso 1 1 calc R . .
N2 N 0.9447(6) 1.2706(6) 0.9099(4) 0.035(2) Uani 1 1 d . . .
C87 C 1.2801(8) 0.3637(8) 0.1059(4) 0.032(3) Uani 1 1 d . . .
H87A H 1.2840 0.4112 0.1255 0.039 Uiso 1 1 calc R . .
C55 C 1.2335(9) 0.8798(8) 0.4455(5) 0.051(4) Uani 1 1 d . . .
H55A H 1.2386 0.9297 0.4625 0.061 Uiso 1 1 calc R . .
O17 O 1.1859(5) 0.6083(5) -0.0669(3) 0.0332(19) Uani 1 1 d . . .
C105 C 1.3758(7) 0.6750(9) 0.1372(4) 0.043(4) Uani 1 1 d . . .
H10D H 1.3804 0.6450 0.1673 0.051 Uiso 1 1 calc R . .
C28 C 1.8523(5) 0.2086(6) 0.2024(4) 0.0165(18) Uani 1 1 d . . .
C1 C 0.6364(10) 0.8803(8) 0.2978(5) 0.049(4) Uani 1 1 d . . .
C138 C 1.3465(8) 0.1127(7) 0.4318(5) 0.038(3) Uani 1 1 d . . .
H13B H 1.3561 0.1284 0.4653 0.046 Uiso 1 1 calc R . .
C3 C 0.7257(8) 0.8065(7) 0.2371(4) 0.036(3) Uani 1 1 d . . .
H3A H 0.7630 0.8456 0.2429 0.043 Uiso 1 1 calc R . .
C8 C 0.7613(7) 0.6041(8) 0.1422(5) 0.038(3) Uani 1 1 d . . .
C135 C 1.3126(8) 0.0563(11) 0.3350(5) 0.054(4) Uani 1 1 d . . .
H13C H 1.3022 0.0353 0.3028 0.064 Uiso 1 1 calc R . .
C26 C 1.7721(7) 0.2841(7) 0.2664(4) 0.031(3) Uani 1 1 d . . .
H26A H 1.7367 0.2423 0.2628 0.037 Uiso 1 1 calc R . .
O43 O 1.4900(6) 0.7921(8) 0.0450(3) 0.058(3) Uani 1 1 d . . .
O3 O 0.9951(6) 0.7990(9) 0.5420(3) 0.062(3) Uani 1 1 d . . .
C122 C 1.3968(7) 0.8356(7) 0.2523(5) 0.038(3) Uani 1 1 d . . .
H12B H 1.4424 0.8316 0.2701 0.046 Uiso 1 1 calc R . .
C79 C 1.1194(7) 0.1407(8) 0.6934(5) 0.035(3) Uani 1 1 d . . .
H79A H 1.1696 0.1454 0.7035 0.042 Uiso 1 1 calc R . .
C75 C 1.1954(8) 0.2134(8) 0.5965(4) 0.038(3) Uani 1 1 d . . .
C50 C 1.1848(8) 0.8739(8) 0.4051(4) 0.037(3) Uani 1 1 d . . .
C64 C 1.3849(8) 0.9458(9) -0.2009(5) 0.040(3) Uani 1 1 d . . .
H64A H 1.3359 0.9363 -0.2125 0.048 Uiso 1 1 calc R . .
C139 C 1.2765(8) 0.1252(9) 0.4087(6) 0.047(4) Uani 1 1 d . . .
H13D H 1.2401 0.1538 0.4268 0.056 Uiso 1 1 calc R . .
C101 C 1.2953(8) 0.7391(8) 0.0746(5) 0.038(3) Uani 1 1 d . . .
H10E H 1.2468 0.7504 0.0627 0.046 Uiso 1 1 calc R . .
C67 C 1.5376(9) 0.9675(10) -0.1678(5) 0.050(4) Uani 1 1 d . . .
H67A H 1.5870 0.9780 -0.1573 0.060 Uiso 1 1 calc R . .
C73 C 1.2885(8) 0.2716(7) 0.5408(4) 0.041(3) Uani 1 1 d . . .
H73A H 1.3218 0.2662 0.5140 0.049 Uiso 1 1 calc R . .
C89 C 1.3140(8) 0.2280(9) 0.0917(5) 0.043(3) Uani 1 1 d . . .
C59 C 1.3229(9) 0.8056(8) -0.1188(5) 0.047(4) Uani 1 1 d . . .
H59A H 1.3596 0.7994 -0.1435 0.057 Uiso 1 1 calc R . .
C78 C 1.0976(7) 0.1436(8) 0.6436(4) 0.034(3) Uani 1 1 d . . .
C45 C 0.9570(8) 0.9625(10) 0.3329(5) 0.048(4) Uani 1 1 d . . .
H45A H 0.9078 0.9742 0.3423 0.058 Uiso 1 1 calc R . .
C60 C 1.3098(7) 0.8830(8) -0.0972(5) 0.034(3) Uani 1 1 d . . .
C96 C 1.5358(9) 0.1405(9) 0.1690(4) 0.043(3) Uani 1 1 d . . .
H96A H 1.5863 0.1417 0.1601 0.052 Uiso 1 1 calc R . .
C31 C 1.1889(8) 0.7329(8) 0.5699(4) 0.041(3) Uani 1 1 d . . .
H31A H 1.2365 0.7382 0.5559 0.049 Uiso 1 1 calc R . .
O39 O 1.5488(5) 0.0815(6) 0.3003(3) 0.042(2) Uani 1 1 d . . .
C6 C 0.6140(8) 0.6894(8) 0.2226(5) 0.041(3) Uani 1 1 d . . .
H6A H 0.5764 0.6505 0.2169 0.049 Uiso 1 1 calc R . .
C82 C 0.9703(8) 0.1285(9) 0.6626(5) 0.042(3) Uani 1 1 d . . .
H82A H 0.9200 0.1313 0.6524 0.050 Uiso 1 1 calc R . .
C116 C 1.2195(7) 0.9645(8) 0.0862(5) 0.037(3) Uani 1 1 d . . .
H11C H 1.2569 0.9404 0.0668 0.044 Uiso 1 1 calc R . .
C13 C 0.7806(8) 0.6402(9) 0.0953(6) 0.047(4) Uani 1 1 d . . .
H13E H 0.7475 0.6750 0.0780 0.057 Uiso 1 1 calc R . .
C76 C 1.1815(8) 0.2890(8) 0.6177(5) 0.035(3) Uani 1 1 d . . .
H76A H 1.1453 0.2954 0.6427 0.042 Uiso 1 1 calc R . .
C63 C 1.4024(9) 0.9510(8) -0.1472(5) 0.044(3) Uani 1 1 d . . .
C130 C 1.2331(7) 0.2352(8) 0.3004(5) 0.039(3) Uani 1 1 d . . .
H13F H 1.2792 0.2324 0.3176 0.046 Uiso 1 1 calc R . .
C48 C 1.1065(7) 0.9422(8) 0.3076(5) 0.034(3) Uani 1 1 d . . .
H48A H 1.1569 0.9367 0.2990 0.041 Uiso 1 1 calc R . .
C23 C 1.8810(6) 0.4046(8) 0.2799(4) 0.028(2) Uani 1 1 d . . .
H23A H 1.9174 0.4452 0.2842 0.033 Uiso 1 1 calc R . .
C46 C 1.0134(7) 0.9452(9) 0.3704(5) 0.043(3) Uani 1 1 d . . .
H46A H 1.0006 0.9377 0.4043 0.052 Uiso 1 1 calc R . .
C93 C 1.3827(8) 0.1455(9) 0.1940(5) 0.044(3) Uani 1 1 d . . .
H93A H 1.3322 0.1476 0.2029 0.053 Uiso 1 1 calc R . .
C97 C 1.4776(9) 0.1502(13) 0.1316(5) 0.062(5) Uani 1 1 d . . .
H97A H 1.4903 0.1537 0.0974 0.075 Uiso 1 1 calc R . .
C18 C 1.7216(7) 0.4584(8) 0.4079(5) 0.035(3) Uani 1 1 d . . .
H18A H 1.7586 0.4300 0.4261 0.042 Uiso 1 1 calc R . .
C40 C 0.8000(9) 0.8567(8) 0.5684(4) 0.044(4) Uani 1 1 d . . .
H40A H 0.7526 0.8521 0.5532 0.052 Uiso 1 1 calc R . .
C68 C 1.4740(10) 0.9534(11) -0.1304(5) 0.061(5) Uani 1 1 d . . .
H68A H 1.4848 0.9464 -0.0959 0.074 Uiso 1 1 calc R . .
C108 C 1.6776(7) 0.8648(9) 0.0720(5) 0.042(3) Uani 1 1 d . . .
H10F H 1.7241 0.8624 0.0561 0.051 Uiso 1 1 calc R . .
C36 C 0.9350(9) 0.8276(10) 0.5685(5) 0.052(4) Uani 1 1 d . . .
C32 C 1.1301(8) 0.7711(10) 0.5479(5) 0.048(4) Uani 1 1 d . . .
H32A H 1.1372 0.8021 0.5186 0.057 Uiso 1 1 calc R . .
C125 C 1.2553(7) 0.8521(7) 0.2025(5) 0.034(3) Uani 1 1 d . . .
H12C H 1.2075 0.8591 0.1882 0.041 Uiso 1 1 calc R . .
C91 C 1.2259(7) 0.2887(8) 0.0344(4) 0.033(3) Uani 1 1 d . . .
H91A H 1.1942 0.2845 0.0060 0.040 Uiso 1 1 calc R . .
C133 C 1.0977(8) 0.2434(7) 0.2477(5) 0.036(3) Uani 1 1 d . . .
H13G H 1.0530 0.2441 0.2288 0.044 Uiso 1 1 calc R . .
C62 C 1.2121(8) 0.8316(8) -0.0450(4) 0.037(3) Uani 1 1 d . . .
H62A H 1.1744 0.8411 -0.0214 0.044 Uiso 1 1 calc R . .
N4 N 0.4676(12) 1.2478(11) 0.6133(6) 0.102(7) Uani 1 1 d U . .
C83 C 1.0237(8) 0.1327(8) 0.6277(4) 0.037(3) Uani 1 1 d . . .
H83A H 1.0116 0.1285 0.5932 0.044 Uiso 1 1 calc R . .
C54 C 1.2754(8) 0.8131(9) 0.4615(5) 0.049(4) Uani 1 1 d . . .
H54A H 1.3084 0.8187 0.4891 0.059 Uiso 1 1 calc R . .
O26 O 1.3508(5) 0.6749(5) 0.4991(3) 0.0302(19) Uani 1 1 d . . .
N1 N 1.0370(6) 0.8274(6) 0.8893(4) 0.034(2) Uani 1 1 d . . .
C107 C 1.6166(7) 0.8243(10) 0.0492(5) 0.044(3) Uani 1 1 d U . .
H10G H 1.6225 0.7947 0.0192 0.053 Uiso 1 1 calc R . .
O51 O 0.5837(10) 1.2810(10) 0.4109(6) 0.111(5) Uani 1 1 d DU . .
H51B H 0.6206 1.2512 0.4149 0.167 Uiso 1 1 calc R . .
C110 C 1.5997(9) 0.9163(10) 0.1361(5) 0.048(4) Uani 1 1 d . . .
H11D H 1.5916 0.9518 0.1633 0.058 Uiso 1 1 calc R . .
C34 C 1.0467(10) 0.7149(10) 0.6132(5) 0.057(5) Uani 1 1 d . . .
H34A H 0.9993 0.7040 0.6262 0.069 Uiso 1 1 calc R . .
C35 C 1.1106(10) 0.6837(12) 0.6353(5) 0.062(5) Uani 1 1 d . . .
H35A H 1.1057 0.6605 0.6675 0.075 Uiso 1 1 calc R . .
C37 C 0.9400(9) 0.8725(9) 0.6131(4) 0.046(4) Uani 1 1 d . . .
H37A H 0.9866 0.8753 0.6296 0.055 Uiso 1 1 calc R . .
C106 C 1.5516(7) 0.8289(10) 0.0706(5) 0.041(3) Uani 1 1 d U . .
O50 O 1.3086(5) 0.6468(5) 0.2953(3) 0.0316(19) Uani 1 1 d . . .
C33 C 1.0561(8) 0.7649(13) 0.5693(5) 0.058(5) Uani 1 1 d . . .
O38 O 1.3490(7) 0.1531(6) 0.1048(4) 0.060(3) Uani 1 1 d . . .
C104 C 1.4445(8) 0.7066(10) 0.1137(6) 0.062(5) Uani 1 1 d . . .
H10H H 1.4929 0.6937 0.1252 0.074 Uiso 1 1 calc R . .
C111 C 1.5379(9) 0.8692(12) 0.1141(5) 0.062(5) Uani 1 1 d . . .
H11E H 1.4910 0.8672 0.1294 0.074 Uiso 1 1 calc R . .
C123 C 1.3415(7) 0.7762(7) 0.2591(4) 0.031(3) Uani 1 1 d . . .
C2 C 0.6560(7) 0.8122(7) 0.2637(5) 0.029(3) Uani 1 1 d . . .
O16 O 1.1435(5) 0.6904(5) -0.0053(3) 0.034(2) Uani 1 1 d . . .
C44 C 0.9774(6) 0.9613(7) 0.2813(4) 0.026(2) Uani 1 1 d U . .
C137 C 1.4000(6) 0.0767(8) 0.4032(4) 0.032(3) Uani 1 1 d . . .
C152 C 0.9782(9) 0.8153(9) 0.9724(5) 0.049(3) Uani 1 1 d U . .
H15A H 0.9389 0.8550 0.9647 0.059 Uiso 1 1 calc R . .
H15B H 0.9581 0.7757 0.9963 0.059 Uiso 1 1 calc R . .
C113 C 1.0178(7) 1.0346(7) 0.0698(4) 0.028(2) Uani 1 1 d . . .
O18 O 1.3463(7) 0.9555(7) -0.1111(4) 0.067(4) Uani 1 1 d . . .
C24 C 1.8934(7) 0.3377(7) 0.2456(4) 0.033(3) Uani 1 1 d . . .
H24A H 1.9385 0.3335 0.2281 0.039 Uiso 1 1 calc R . .
C150 C 0.9284(7) 0.7348(7) 0.8960(4) 0.036(3) Uani 1 1 d . . .
H15C H 0.9435 0.7083 0.8651 0.054 Uiso 1 1 calc R . .
H15D H 0.8937 0.7783 0.8881 0.054 Uiso 1 1 calc R . .
H15E H 0.9045 0.6955 0.9178 0.054 Uiso 1 1 calc R . .
O21 O 1.4770(5) 0.5861(6) 0.4028(3) 0.046(2) Uani 1 1 d . . .
O49 O 1.4123(6) 0.7034(7) 0.3239(5) 0.079(4) Uani 1 1 d . . .
C144 C 0.5404(18) 1.346(2) 0.6153(10) 0.156(11) Uani 1 1 d U . .
H14A H 0.5490 1.3174 0.6468 0.234 Uiso 1 1 calc R . .
H14B H 0.4947 1.3774 0.6174 0.234 Uiso 1 1 calc R . .
H14C H 0.5818 1.3824 0.6090 0.234 Uiso 1 1 calc R . .
C118 C 1.1803(7) 1.0230(9) 0.1670(4) 0.039(3) Uani 1 1 d . . .
H11F H 1.1900 1.0377 0.2007 0.047 Uiso 1 1 calc R . .
C124 C 1.2705(6) 0.7838(7) 0.2348(4) 0.028(2) Uani 1 1 d . . .
H12D H 1.2336 0.7441 0.2400 0.034 Uiso 1 1 calc R . .
C149 C 1.0639(9) 1.3171(9) 0.8710(4) 0.049(4) Uani 1 1 d . . .
H14D H 1.0834 1.2618 0.8667 0.059 Uiso 1 1 calc R . .
H14E H 1.0856 1.3517 0.8450 0.059 Uiso 1 1 calc R . .
C148 C 0.9792(8) 1.3159(7) 0.8646(4) 0.035(3) Uani 1 1 d . . .
H14F H 0.9601 1.3725 0.8634 0.042 Uiso 1 1 calc R . .
C43 C 0.9182(6) 0.9796(7) 0.2402(5) 0.031(3) Uani 1 1 d . . .
C136 C 1.3841(7) 0.0458(10) 0.3574(4) 0.042(4) Uani 1 1 d . . .
H13H H 1.4210 0.0169 0.3400 0.051 Uiso 1 1 calc R . .
C151 C 0.9994(7) 0.7713(7) 0.9239(4) 0.036(3) Uani 1 1 d . . .
H15F H 1.0339 0.7262 0.9325 0.043 Uiso 1 1 calc R . .
C38 C 0.8835(9) 0.9113(9) 0.6336(5) 0.051(4) Uani 1 1 d . . .
H38A H 0.8910 0.9440 0.6623 0.061 Uiso 1 1 calc R . .
C65 C 1.4411(7) 0.9550(7) -0.2332(4) 0.030(2) Uani 1 1 d . . .
H65A H 1.4296 0.9558 -0.2678 0.036 Uiso 1 1 calc R . .
N3 N 0.4320(11) 1.3278(13) 0.4140(5) 0.099(7) Uani 1 1 d . . .
C42 C 0.7475(10) 0.9484(8) 0.6324(4) 0.048(4) Uani 1 1 d . . .
C92 C 1.4052(8) 0.1544(9) 0.1446(5) 0.040(3) Uani 1 1 d . . .
C117 C 1.2339(7) 0.9867(8) 0.1384(4) 0.036(3) Uani 1 1 d . . .
C126 C 1.3564(8) 0.7075(7) 0.2928(5) 0.039(3) Uani 1 1 d . . .
C143 C 0.5515(18) 1.2668(14) 0.3627(9) 0.22(2) Uani 1 1 d D . .
H14G H 0.5367 1.2098 0.3582 0.263 Uiso 1 1 calc R . .
H14H H 0.5849 1.2830 0.3355 0.263 Uiso 1 1 calc R . .
C15 C 1.5195(8) 0.5308(8) 0.4227(5) 0.040(3) Uani 1 1 d . . .
C147 C 0.9601(10) 1.2742(11) 0.8172(5) 0.061(5) Uani 1 1 d . . .
H14I H 0.9064 1.2743 0.8122 0.092 Uiso 1 1 calc R . .
H14J H 0.9779 1.2185 0.8187 0.092 Uiso 1 1 calc R . .
H14K H 0.9834 1.3021 0.7893 0.092 Uiso 1 1 calc R . .
C69 C 1.5786(9) 0.9799(7) -0.2559(4) 0.041(3) Uani 1 1 d . . .
C12 C 0.8517(7) 0.6214(8) 0.0757(4) 0.034(3) Uani 1 1 d . . .
H12E H 0.8652 0.6413 0.0439 0.041 Uiso 1 1 calc R . .
C22 C 1.8136(8) 0.4083(8) 0.3069(4) 0.035(3) Uani 1 1 d . . .
O53 O 1.0849(7) 1.3463(9) 0.9188(3) 0.086(5) Uani 1 1 d . . .
H53A H 1.1195 1.3793 0.9159 0.128 Uiso 1 1 calc R . .
C70 C 1.2268(7) 0.7486(8) -0.0647(4) 0.029(3) Uani 1 1 d . . .
C39 C 0.8098(7) 0.9026(8) 0.6112(4) 0.031(3) Uani 1 1 d . . .
C90 C 1.2664(7) 0.2210(10) 0.0507(4) 0.039(3) Uani 1 1 d . . .
H90A H 1.2612 0.1709 0.0339 0.047 Uiso 1 1 calc R . .
C103 C 1.4289(8) 0.7615(10) 0.0695(5) 0.044(3) Uani 1 1 d U . .
C66 C 1.5161(7) 0.9635(8) -0.2183(4) 0.033(3) Uani 1 1 d . . .
C121 C 1.3844(7) 0.9009(8) 0.2192(5) 0.039(3) Uani 1 1 d . . .
H12F H 1.4218 0.9400 0.2139 0.047 Uiso 1 1 calc R . .
C141 C 0.4845(13) 1.3228(8) 0.3663(5) 0.083(7) Uani 1 1 d . . .
H14L H 0.5010 1.3787 0.3582 0.100 Uiso 1 1 calc R . .
C142 C 0.4335(13) 1.2964(15) 0.3268(8) 0.103(8) Uani 1 1 d . . .
H14M H 0.4600 1.2923 0.2953 0.155 Uiso 1 1 calc R . .
H14N H 0.3933 1.3355 0.3232 0.155 Uiso 1 1 calc R . .
H14O H 0.4131 1.2436 0.3355 0.155 Uiso 1 1 calc R . .
C19 C 1.7376(7) 0.4857(8) 0.3624(4) 0.032(3) Uani 1 1 d U . .
C20 C 1.6867(8) 0.5294(9) 0.3344(4) 0.043(3) Uani 1 1 d . . .
H20A H 1.6994 0.5474 0.3020 0.051 Uiso 1 1 calc R . .
C146 C 0.5187(10) 1.3183(11) 0.5239(8) 0.155(15) Uani 1 1 d D . .
H14P H 0.4968 1.3729 0.5220 0.186 Uiso 1 1 calc R . .
H14Q H 0.5648 1.3178 0.5045 0.186 Uiso 1 1 calc R . .
C145 C 0.534(2) 1.294(2) 0.5790(9) 0.165(11) Uiso 1 1 d DU . .
H14R H 0.5794 1.2594 0.5798 0.198 Uiso 1 1 calc R . .

loop_
_atom_site_aniso_label
_atom_site_aniso_U_11
_atom_site_aniso_U_22
_atom_site_aniso_U_33
_atom_site_aniso_U_23
_atom_site_aniso_U_13
_atom_site_aniso_U_12
Cd1 0.0234(4) 0.0219(4) 0.0220(3) -0.0012(3) -0.0005(3) -0.0015(3)
Cd2 0.0209(4) 0.0271(4) 0.0200(3) -0.0015(3) -0.0014(3) 0.0033(3)
Cd3 0.0289(5) 0.0268(4) 0.0245(3) 0.0028(3) 0.0012(3) 0.0002(3)
Cd4 0.0243(4) 0.0206(3) 0.0200(3) -0.0002(2) 0.0001(3) -0.0022(3)
Cd5 0.0219(4) 0.0317(4) 0.0208(3) -0.0032(3) 0.0012(3) -0.0022(3)
Cd6 0.0210(4) 0.0257(3) 0.0207(3) -0.0006(2) 0.0011(2) 0.0008(3)
Cd7 0.0206(3) 0.0282(3) 0.0187(3) -0.0012(2) -0.0010(2) -0.0005(3)
Cd8 0.0270(4) 0.0241(4) 0.0269(3) 0.0105(3) 0.0029(3) 0.0034(3)
O36 0.036(5) 0.029(4) 0.021(3) 0.006(3) 0.003(3) 0.003(4)
O12 0.027(4) 0.016(3) 0.035(4) 0.006(3) 0.000(3) -0.010(3)
C57 0.015(6) 0.047(7) 0.013(4) -0.001(4) -0.004(4) 0.007(5)
O7 0.039(5) 0.021(4) 0.043(5) -0.008(3) 0.024(4) -0.014(4)
O34 0.027(5) 0.020(4) 0.041(4) -0.001(3) 0.014(3) 0.000(3)
O27 0.037(5) 0.032(4) 0.027(4) -0.009(3) 0.005(3) 0.010(4)
O6 0.024(4) 0.023(4) 0.030(4) 0.001(3) -0.005(3) -0.009(3)
C14 0.034(6) 0.016(5) 0.028(4) 0.003(4) 0.003(4) -0.013(5)
O32 0.008(4) 0.035(4) 0.043(4) -0.008(3) -0.006(3) 0.000(3)
O9 0.017(5) 0.066(7) 0.056(5) 0.023(5) 0.001(4) 0.002(4)
O19 0.034(6) 0.040(6) 0.074(6) 0.018(5) -0.016(5) 0.004(5)
O46 0.042(6) 0.045(5) 0.040(4) 0.009(4) 0.010(4) 0.012(5)
O40 0.036(5) 0.032(5) 0.046(5) 0.017(4) 0.005(4) 0.007(4)
O10 0.019(4) 0.032(4) 0.032(3) 0.007(3) 0.005(3) -0.002(3)
O29 0.025(5) 0.036(5) 0.081(7) 0.001(5) -0.003(5) 0.012(4)
O37 0.039(6) 0.047(5) 0.027(4) -0.007(4) -0.006(4) 0.000(4)
O15 0.025(5) 0.097(7) 0.054(5) 0.032(5) 0.010(4) 0.006(5)
O25 0.024(4) 0.024(4) 0.043(4) -0.009(3) 0.002(3) -0.001(3)
O30 0.051(6) 0.030(4) 0.025(3) 0.007(3) 0.004(3) 0.002(4)
O4 0.064(7) 0.040(5) 0.036(4) 0.003(4) 0.008(4) 0.014(5)
C10 0.036(7) 0.036(6) 0.017(4) -0.005(4) 0.006(4) 0.009(5)
O42 0.061(6) 0.030(5) 0.024(3) 0.004(3) 0.015(4) -0.011(4)
O45 0.088(8) 0.050(6) 0.032(4) -0.015(4) -0.010(5) -0.024(6)
O33 0.018(5) 0.040(5) 0.063(5) -0.032(4) 0.019(4) -0.006(4)
O23 0.037(6) 0.060(7) 0.063(6) -0.024(5) 0.017(5) 0.005(5)
O24 0.037(6) 0.051(6) 0.033(4) -0.012(4) 0.006(4) 0.000(5)
C114 0.019(6) 0.021(5) 0.043(6) 0.005(4) 0.007(4) 0.007(5)
O13 0.012(4) 0.049(5) 0.067(5) 0.024(4) -0.014(4) 0.000(4)
O2 0.078(8) 0.037(6) 0.045(5) -0.015(4) -0.013(5) 0.018(6)
C25 0.028(7) 0.028(6) 0.026(5) 0.003(4) 0.015(4) 0.007(5)
O31 0.027(5) 0.035(4) 0.031(4) 0.000(3) 0.009(3) -0.011(4)
O35 0.073(8) 0.023(4) 0.074(6) -0.016(4) 0.049(6) -0.017(5)
O1 0.100(9) 0.030(5) 0.037(4) 0.011(4) -0.038(5) -0.005(5)
O5 0.047(6) 0.022(4) 0.035(4) -0.004(3) 0.006(4) 0.006(4)
O48 0.032(6) 0.052(6) 0.070(6) 0.043(5) -0.009(5) -0.001(5)
C21 0.031(7) 0.081(12) 0.017(4) 0.016(6) 0.000(4) 0.005(7)
C9 0.055(8) 0.044(7) 0.022(5) 0.002(5) 0.006(5) 0.001(7)
C16 0.017(6) 0.037(6) 0.023(4) -0.006(4) -0.005(4) 0.003(5)
O28 0.086(8) 0.034(5) 0.057(6) -0.010(4) -0.042(6) 0.040(6)
O8 0.084(8) 0.018(4) 0.044(5) 0.000(3) 0.028(5) -0.011(5)
O41 0.038(6) 0.060(7) 0.040(5) -0.007(4) 0.002(4) -0.022(5)
C72 0.034(7) 0.032(6) 0.029(5) 0.013(4) -0.013(5) -0.013(5)
C53 0.039(7) 0.021(5) 0.027(5) 0.006(4) -0.006(5) 0.003(5)
C140 0.031(6) 0.039(6) 0.040(5) 0.024(5) 0.010(4) -0.005(5)
O11 0.054(6) 0.033(5) 0.049(5) 0.018(4) -0.020(5) 0.006(5)
C86 0.038(8) 0.047(7) 0.023(5) -0.007(5) -0.001(5) 0.013(6)
C11 0.028(6) 0.024(5) 0.037(5) 0.002(4) 0.001(4) 0.004(5)
C81 0.010(5) 0.019(5) 0.041(5) 0.002(4) 0.008(4) 0.000(4)
O22 0.050(7) 0.052(6) 0.070(6) 0.013(5) 0.031(5) 0.002(5)
O44 0.042(6) 0.029(4) 0.034(4) 0.005(3) -0.010(4) -0.016(4)
C119 0.041(7) 0.033(7) 0.026(5) 0.001(4) 0.001(4) 0.001(6)
O14 0.085(9) 0.051(7) 0.104(9) -0.001(7) -0.046(8) -0.021(7)
C56 0.010(5) 0.036(6) 0.023(5) 0.005(4) -0.008(4) 0.004(4)
C134 0.017(6) 0.027(6) 0.067(8) 0.024(6) -0.005(5) 0.006(5)
O47 0.043(5) 0.038(5) 0.037(4) 0.002(4) -0.001(4) 0.003(4)
C80 0.022(6) 0.035(6) 0.030(5) 0.014(5) 0.002(4) 0.005(5)
C85 0.061(9) 0.037(7) 0.015(5) 0.001(4) 0.005(5) 0.012(6)
C51 0.036(6) 0.030(5) 0.032(5) -0.002(4) -0.026(4) 0.014(5)
C49 0.020(6) 0.032(6) 0.035(5) 0.000(4) -0.014(4) 0.009(5)
O55 0.031(5) 0.021(4) 0.042(4) 0.001(3) -0.001(3) -0.002(3)
C94 0.039(7) 0.030(6) 0.029(5) 0.001(4) -0.003(5) 0.001(5)
C88 0.047(9) 0.047(8) 0.032(6) -0.013(5) -0.001(6) 0.001(7)
C77 0.050(9) 0.020(6) 0.037(6) -0.001(4) 0.008(5) -0.001(6)
C58 0.015(6) 0.046(7) 0.035(6) 0.012(5) 0.009(5) 0.010(5)
C127 0.025(6) 0.033(6) 0.027(5) -0.008(4) -0.010(4) -0.003(5)
C5 0.016(6) 0.033(6) 0.041(6) -0.010(5) 0.007(5) -0.002(5)
C112 0.050(9) 0.022(6) 0.028(5) -0.001(4) 0.001(5) -0.022(6)
C128 0.034(7) 0.018(5) 0.029(5) 0.000(4) 0.004(5) 0.000(5)
C100 0.039(8) 0.031(6) 0.019(5) 0.010(4) 0.009(4) -0.012(5)
C52 0.034(8) 0.027(6) 0.043(7) 0.010(5) -0.011(5) 0.010(6)
C102 0.031(7) 0.037(6) 0.031(5) -0.001(5) 0.001(5) -0.026(6)
C131 0.036(7) 0.026(6) 0.033(6) 0.003(4) 0.003(5) 0.003(5)
C17 0.021(6) 0.041(7) 0.036(6) 0.003(5) 0.010(5) 0.010(5)
C4 0.017(6) 0.038(7) 0.052(7) -0.006(6) 0.018(5) -0.001(5)
C71 0.016(6) 0.037(6) 0.020(4) -0.003(4) 0.006(4) 0.006(5)
C109 0.039(8) 0.036(7) 0.031(5) 0.015(5) -0.012(5) -0.013(6)
C7 0.039(8) 0.034(7) 0.057(8) -0.002(6) 0.023(6) -0.016(6)
C95 0.022(6) 0.043(7) 0.025(5) 0.003(5) -0.008(4) 0.003(5)
C47 0.068(10) 0.018(5) 0.041(6) -0.004(5) -0.025(6) 0.018(6)
C132 0.035(8) 0.020(5) 0.052(7) 0.006(5) 0.006(6) -0.002(5)
C84 0.037(7) 0.014(5) 0.037(5) 0.006(4) -0.011(5) -0.010(5)
C115 0.014(6) 0.071(10) 0.054(7) -0.035(7) -0.005(5) 0.009(6)
C74 0.073(11) 0.032(7) 0.038(6) -0.013(5) 0.021(7) -0.011(7)
C98 0.025(7) 0.037(6) 0.025(5) 0.012(4) 0.002(4) 0.001(5)
C120 0.044(8) 0.017(5) 0.042(6) 0.013(4) -0.010(5) 0.004(5)
C30 0.052(9) 0.036(7) 0.032(6) 0.013(5) -0.009(6) 0.030(6)
C27 0.012(6) 0.040(7) 0.033(5) -0.008(5) 0.002(4) -0.009(5)
O20 0.029(5) 0.026(4) 0.031(4) 0.006(3) 0.003(3) -0.007(3)
C41 0.071(12) 0.041(8) 0.046(7) -0.006(6) -0.010(7) 0.004(8)
O52 0.138(10) 0.147(11) 0.150(10) -0.009(9) 0.010(8) 0.003(9)
C61 0.044(8) 0.026(6) 0.044(7) -0.004(5) 0.021(6) 0.000(6)
C99 0.031(7) 0.033(6) 0.020(4) 0.001(4) 0.008(4) -0.020(5)
C29 0.081(12) 0.026(6) 0.027(6) -0.007(5) -0.022(6) 0.005(7)
C129 0.030(7) 0.029(6) 0.036(5) 0.013(5) 0.000(5) -0.007(5)
N2 0.045(7) 0.019(4) 0.041(5) -0.001(4) 0.011(5) 0.001(4)
C87 0.051(8) 0.031(6) 0.015(4) -0.010(4) -0.006(5) -0.006(6)
C55 0.071(11) 0.030(7) 0.050(7) -0.018(6) -0.041(7) 0.018(7)
O17 0.032(5) 0.039(5) 0.029(4) 0.005(3) 0.001(3) 0.001(4)
C105 0.044(8) 0.061(9) 0.023(5) 0.012(5) -0.018(5) -0.029(7)
C28 0.006(5) 0.011(4) 0.032(5) 0.005(3) 0.000(4) 0.000(3)
C1 0.092(13) 0.023(6) 0.034(6) -0.009(5) 0.019(7) -0.002(7)
C138 0.047(9) 0.012(5) 0.055(7) -0.002(5) 0.003(6) 0.006(5)
C3 0.055(9) 0.017(5) 0.035(6) 0.005(4) 0.015(6) 0.005(6)
C8 0.021(7) 0.034(7) 0.059(7) -0.012(6) 0.011(5) -0.017(5)
C135 0.043(8) 0.081(11) 0.036(6) 0.029(7) -0.013(5) -0.013(9)
C26 0.029(7) 0.022(5) 0.042(6) -0.002(5) -0.004(5) -0.009(5)
O43 0.042(6) 0.097(9) 0.035(5) -0.009(5) 0.004(4) -0.039(6)
O3 0.040(6) 0.099(10) 0.047(5) -0.002(6) 0.004(5) 0.034(7)
C122 0.024(7) 0.027(6) 0.063(8) 0.013(5) -0.032(6) -0.004(5)
C79 0.025(7) 0.029(6) 0.053(7) 0.000(5) 0.018(5) -0.007(5)
C75 0.052(9) 0.031(6) 0.031(6) 0.009(5) 0.009(5) -0.018(6)
C50 0.041(8) 0.032(6) 0.036(6) 0.001(5) -0.017(5) 0.012(6)
C64 0.026(7) 0.048(8) 0.047(7) -0.002(6) -0.012(5) -0.018(6)
C139 0.023(7) 0.042(8) 0.076(10) -0.015(7) 0.003(6) 0.004(6)
C101 0.030(7) 0.040(7) 0.043(6) 0.008(6) -0.015(5) -0.015(6)
C67 0.055(10) 0.059(9) 0.036(6) 0.024(6) -0.009(6) -0.022(8)
C73 0.063(10) 0.018(5) 0.043(6) -0.007(5) 0.037(6) -0.001(6)
C89 0.043(9) 0.042(8) 0.043(7) 0.000(6) -0.010(6) 0.023(7)
C59 0.085(12) 0.023(6) 0.034(6) -0.001(5) 0.024(7) 0.008(7)
C78 0.030(7) 0.034(6) 0.039(6) 0.004(5) 0.011(5) 0.004(6)
C45 0.033(8) 0.064(10) 0.047(7) -0.005(7) 0.002(6) 0.029(7)
C60 0.024(7) 0.037(7) 0.042(6) -0.006(5) 0.007(5) 0.009(5)
C96 0.057(9) 0.043(7) 0.030(6) 0.010(5) 0.009(6) 0.013(7)
C31 0.043(8) 0.044(7) 0.035(6) 0.015(5) -0.011(5) 0.007(6)
O39 0.033(5) 0.053(6) 0.040(4) 0.015(4) -0.007(4) 0.009(5)
C6 0.033(8) 0.019(6) 0.069(9) 0.011(6) -0.003(6) 0.001(5)
C82 0.029(7) 0.049(8) 0.047(7) 0.015(6) -0.005(5) -0.002(6)
C116 0.032(7) 0.031(6) 0.047(6) 0.004(5) 0.002(5) 0.015(6)
C13 0.031(8) 0.034(7) 0.076(10) 0.011(7) -0.009(7) 0.007(6)
C76 0.040(8) 0.028(6) 0.038(6) -0.003(5) 0.017(5) -0.003(6)
C63 0.045(9) 0.026(6) 0.060(8) -0.004(6) 0.031(7) -0.006(6)
C130 0.027(7) 0.037(7) 0.051(7) 0.015(6) -0.011(5) 0.002(6)
C48 0.014(6) 0.034(6) 0.055(7) -0.007(5) -0.008(5) 0.008(5)
C23 0.016(6) 0.038(6) 0.030(5) -0.012(5) 0.002(4) -0.001(5)
C46 0.022(7) 0.053(8) 0.055(8) 0.019(7) 0.013(6) 0.015(6)
C93 0.038(8) 0.042(8) 0.052(8) 0.006(6) -0.011(6) 0.002(7)
C97 0.056(11) 0.105(15) 0.025(6) 0.014(7) 0.013(6) 0.020(10)
C18 0.027(7) 0.027(6) 0.052(7) 0.000(5) -0.003(6) 0.012(5)
C40 0.076(11) 0.039(7) 0.016(5) 0.005(5) 0.005(5) 0.017(7)
C68 0.079(13) 0.065(11) 0.041(7) -0.009(7) 0.011(8) 0.012(10)
C108 0.031(8) 0.048(8) 0.049(7) -0.020(6) 0.026(6) -0.018(6)
C36 0.060(10) 0.058(9) 0.036(6) -0.001(6) 0.001(6) 0.029(8)
C32 0.038(8) 0.068(10) 0.038(6) 0.014(6) 0.010(5) 0.031(7)
C125 0.031(7) 0.022(6) 0.050(7) 0.005(5) -0.014(5) 0.003(5)
C91 0.036(7) 0.033(6) 0.029(5) -0.015(5) -0.005(5) 0.013(6)
C133 0.049(9) 0.019(5) 0.041(6) 0.003(4) -0.003(6) -0.002(5)
C62 0.042(8) 0.047(7) 0.022(5) -0.004(5) 0.006(5) -0.015(6)
N4 0.150(16) 0.089(12) 0.068(9) 0.027(8) 0.038(10) 0.082(12)
C83 0.047(8) 0.033(6) 0.030(6) 0.007(5) 0.007(5) -0.012(6)
C54 0.049(9) 0.042(8) 0.057(8) 0.001(6) -0.030(7) 0.017(7)
O26 0.041(5) 0.019(4) 0.030(4) -0.004(3) -0.015(3) 0.007(3)
N1 0.042(6) 0.031(5) 0.030(5) 0.005(4) 0.009(4) 0.018(5)
C107 0.023(6) 0.065(7) 0.043(6) -0.010(5) -0.001(5) -0.016(6)
O51 0.120(9) 0.081(8) 0.133(9) -0.018(7) 0.011(7) 0.047(7)
C110 0.057(10) 0.058(9) 0.030(6) -0.014(6) 0.003(6) -0.021(8)
C34 0.070(12) 0.063(10) 0.039(7) 0.003(7) -0.003(7) 0.034(9)
C35 0.078(13) 0.074(12) 0.036(7) -0.015(7) 0.022(7) -0.004(10)
C37 0.055(10) 0.051(8) 0.032(6) -0.003(6) 0.002(6) 0.009(7)
C106 0.018(6) 0.060(7) 0.045(6) -0.007(5) 0.007(5) -0.010(5)
O50 0.031(5) 0.028(4) 0.035(4) -0.006(3) -0.015(3) -0.004(4)
C33 0.031(8) 0.108(14) 0.034(6) -0.005(8) 0.011(5) 0.025(9)
O38 0.087(8) 0.038(6) 0.055(6) -0.009(5) -0.048(6) 0.013(6)
C104 0.028(8) 0.056(10) 0.100(12) 0.012(9) -0.040(8) -0.021(7)
C111 0.050(10) 0.093(13) 0.043(7) -0.023(8) 0.027(7) -0.020(9)
C123 0.033(7) 0.023(5) 0.036(6) 0.009(4) -0.017(5) -0.005(5)
C2 0.026(7) 0.014(5) 0.048(6) -0.006(4) -0.001(5) -0.005(5)
O16 0.054(6) 0.030(4) 0.019(3) 0.004(3) -0.004(3) -0.015(4)
C44 0.009(5) 0.027(5) 0.042(5) 0.010(4) 0.003(4) 0.005(4)
C137 0.017(6) 0.050(7) 0.030(5) 0.008(5) 0.004(4) -0.015(5)
C152 0.056(7) 0.051(7) 0.040(5) -0.008(5) -0.005(5) -0.021(6)
C113 0.031(6) 0.021(5) 0.032(5) 0.012(4) -0.001(4) 0.003(5)
O18 0.074(8) 0.046(6) 0.083(7) 0.000(6) 0.067(7) -0.014(6)
C24 0.043(8) 0.031(6) 0.024(5) -0.006(4) 0.010(5) 0.021(6)
C150 0.040(8) 0.032(6) 0.034(5) -0.004(4) -0.001(5) 0.008(5)
O21 0.035(5) 0.057(6) 0.045(5) -0.022(5) 0.002(4) 0.018(5)
O49 0.057(8) 0.049(7) 0.129(11) 0.043(7) -0.054(7) -0.035(6)
C144 0.174(14) 0.151(14) 0.143(14) 0.008(9) -0.007(9) 0.014(9)
C118 0.039(7) 0.046(7) 0.032(5) -0.008(5) 0.000(5) -0.003(6)
C124 0.016(6) 0.019(5) 0.050(6) 0.010(4) -0.007(5) -0.006(4)
C149 0.074(11) 0.054(9) 0.019(5) 0.000(5) 0.005(6) -0.014(8)
C148 0.051(8) 0.025(5) 0.030(5) 0.000(4) 0.005(5) 0.009(5)
C43 0.010(6) 0.023(5) 0.061(7) 0.005(5) -0.014(5) -0.002(4)
C136 0.027(6) 0.076(11) 0.024(5) 0.011(6) 0.015(4) 0.022(7)
C151 0.039(8) 0.023(5) 0.046(6) 0.003(5) 0.003(5) 0.007(5)
C38 0.082(12) 0.041(7) 0.031(6) 0.005(5) 0.021(7) 0.003(8)
C65 0.028(7) 0.036(6) 0.025(5) -0.001(4) 0.003(4) -0.003(5)
N3 0.122(15) 0.140(17) 0.036(7) 0.005(9) -0.007(8) 0.054(14)
C42 0.100(13) 0.023(6) 0.022(5) 0.010(4) 0.003(6) 0.009(7)
C92 0.035(8) 0.037(7) 0.049(7) 0.005(6) -0.025(6) 0.004(6)
C117 0.029(7) 0.038(7) 0.040(6) 0.016(5) -0.007(5) 0.002(6)
C126 0.058(9) 0.019(5) 0.039(6) 0.010(5) -0.019(6) 0.002(6)
C143 0.21(4) 0.062(16) 0.38(5) -0.12(3) -0.17(4) 0.032(19)
C15 0.045(8) 0.029(6) 0.045(6) -0.022(5) 0.003(5) -0.002(6)
C147 0.077(12) 0.064(10) 0.043(7) -0.008(7) 0.007(8) -0.028(10)
C69 0.074(10) 0.018(5) 0.032(6) -0.001(4) 0.010(6) -0.020(6)
C12 0.030(7) 0.039(7) 0.033(5) 0.009(5) -0.004(5) 0.003(6)
C22 0.042(8) 0.025(6) 0.038(6) -0.002(5) 0.000(5) 0.007(6)
O53 0.101(10) 0.130(12) 0.026(4) -0.009(6) -0.003(5) -0.067(9)
C70 0.027(7) 0.031(6) 0.028(5) -0.004(4) 0.005(4) 0.000(5)
C39 0.024(7) 0.047(7) 0.022(5) 0.016(5) -0.002(4) 0.017(6)
C90 0.028(7) 0.062(9) 0.029(5) -0.003(6) 0.004(5) 0.011(6)
C103 0.033(6) 0.054(7) 0.046(6) -0.013(5) 0.011(5) -0.027(6)
C66 0.035(7) 0.035(6) 0.031(5) 0.008(5) 0.015(5) -0.006(5)
C121 0.015(6) 0.030(6) 0.073(9) 0.024(6) -0.012(6) -0.008(5)
C141 0.19(2) 0.023(6) 0.034(7) -0.001(5) -0.034(10) -0.032(10)
C142 0.101(19) 0.081(16) 0.128(19) -0.001(15) 0.008(16) 0.000(14)
C19 0.022(6) 0.035(5) 0.040(5) -0.020(4) 0.014(4) 0.005(5)
C20 0.058(9) 0.044(8) 0.026(5) 0.000(5) 0.000(5) 0.006(7)
C146 0.097(16) 0.18(3) 0.18(2) -0.15(2) -0.110(17) 0.117(18)

loop_
_atom_type_symbol
_atom_type_description
_atom_type_scat_dispersion_real
_atom_type_scat_dispersion_imag
_atom_type_scat_source
C C 0.0033 0.0016 'International Tables Vol C Tables 4.2.6.8 and 6.1.1.4'
H H 0.0000 0.0000 'International Tables Vol C Tables 4.2.6.8 and 6.1.1.4'
N N 0.0061 0.0033 'International Tables Vol C Tables 4.2.6.8 and 6.1.1.4'
O O 0.0106 0.0060 'International Tables Vol C Tables 4.2.6.8 and 6.1.1.4'
Cd Cd -0.8075 1.2024 'International Tables Vol C Tables 4.2.6.8 and 6.1.1.4'

loop_
_geom_angle_atom_site_label_1
_geom_angle_atom_site_label_2
_geom_angle_atom_site_label_3
_geom_angle
_geom_angle_site_symmetry_1
_geom_angle_site_symmetry_3
O30 Cd1 O44 95.4(3) . 1_455
O30 Cd1 O17 160.2(3) . 2_755
O44 Cd1 O17 81.2(3) 1_455 2_755
O30 Cd1 O46 84.2(3) . .
O44 Cd1 O46 109.4(3) 1_455 .
O17 Cd1 O46 78.6(3) 2_755 .
O30 Cd1 O25 93.7(3) . 1_465
O44 Cd1 O25 116.5(3) 1_455 1_465
O17 Cd1 O25 105.4(3) 2_755 1_465
O46 Cd1 O25 134.1(3) . 1_465
O30 Cd1 O24 93.9(3) . 1_465
O44 Cd1 O24 166.2(3) 1_455 1_465
O17 Cd1 O24 93.4(3) 2_755 1_465
O46 Cd1 O24 81.6(3) . 1_465
O25 Cd1 O24 52.7(3) 1_465 1_465
O20 Cd2 O27 159.1(3) 2_845 .
O20 Cd2 O21 86.4(3) 2_845 .
O27 Cd2 O21 79.9(3) . .
O20 Cd2 O5 90.4(3) 2_845 2_746
O27 Cd2 O5 78.4(3) . 2_746
O21 Cd2 O5 105.8(4) . 2_746
O20 Cd2 O50 96.5(3) 2_845 .
O27 Cd2 O50 104.4(3) . .
O21 Cd2 O50 130.2(3) . .
O5 Cd2 O50 123.8(3) 2_746 .
O20 Cd2 O4 102.4(3) 2_845 2_746
O27 Cd2 O4 85.4(3) . 2_746
O21 Cd2 O4 157.5(3) . 2_746
O5 Cd2 O4 54.1(3) 2_746 2_746
O50 Cd2 O4 70.0(3) . 2_746
O20 Cd2 O49 92.5(4) 2_845 .
O27 Cd2 O49 99.7(4) . .
O21 Cd2 O49 77.3(4) . .
O5 Cd2 O49 176.0(4) 2_746 .
O50 Cd2 O49 53.0(3) . .
O4 Cd2 O49 122.4(3) 2_746 .
O16 Cd3 O37 131.0(3) . .
O16 Cd3 O47 127.8(3) . 2_745
O37 Cd3 O47 91.6(3) . 2_745
O16 Cd3 O31 87.2(3) . .
O37 Cd3 O31 135.9(3) . .
O47 Cd3 O31 74.9(3) 2_745 .
O16 Cd3 O36 106.7(3) . .
O37 Cd3 O36 54.1(3) . .
O47 Cd3 O36 124.2(3) 2_745 .
O31 Cd3 O36 99.3(3) . .
O16 Cd3 O17 55.6(3) . .
O37 Cd3 O17 85.8(3) . .
O47 Cd3 O17 111.4(3) 2_745 .
O31 Cd3 O17 138.3(3) . .
O36 Cd3 O17 108.3(3) . .
O16 Cd3 C57 27.6(3) . .
O37 Cd3 C57 108.9(3) . .
O47 Cd3 C57 124.5(3) 2_745 .
O31 Cd3 C57 113.4(3) . .
O36 Cd3 C57 109.0(3) . .
O17 Cd3 C57 28.0(3) . .
O16 Cd3 C85 124.8(4) . .
O37 Cd3 C85 26.0(3) . .
O47 Cd3 C85 106.6(4) 2_745 .
O31 Cd3 C85 118.5(3) . .
O36 Cd3 C85 28.3(3) . .
O17 Cd3 C85 99.6(3) . .
C57 Cd3 C85 114.0(4) . .
O10 Cd4 O12 91.1(3) 2_756 .
O10 Cd4 O36 160.8(3) 2_756 .
O12 Cd4 O36 108.1(3) . .
O10 Cd4 O32 85.7(3) 2_756 .
O12 Cd4 O32 129.6(3) . .
O36 Cd4 O32 82.3(3) . .
O10 Cd4 O41 93.2(3) 2_756 .
O12 Cd4 O41 125.3(3) . .
O36 Cd4 O41 75.6(3) . .
O32 Cd4 O41 105.0(3) . .
O10 Cd4 O42 104.2(3) 2_756 .
O12 Cd4 O42 73.5(3) . .
O36 Cd4 O42 81.6(3) . .
O32 Cd4 O42 155.4(3) . .
O41 Cd4 O42 52.7(3) . .
O10 Cd4 O11 83.7(3) 2_756 .
O12 Cd4 O11 53.0(3) . .
O36 Cd4 O11 107.9(3) . .
O32 Cd4 O11 76.7(3) . .
O41 Cd4 O11 176.3(3) . .
O42 Cd4 O11 126.2(3) . .
O10 Cd4 C127 87.8(3) 2_756 .
O12 Cd4 C127 26.7(3) . .
O36 Cd4 C127 109.5(3) . .
O32 Cd4 C127 102.9(3) . .
O41 Cd4 C127 152.0(3) . .
O42 Cd4 C127 100.0(3) . .
O11 Cd4 C127 26.3(3) . .
O10 Cd4 Cd7 78.04(19) 2_756 .
O12 Cd4 Cd7 42.27(18) . .
O36 Cd4 Cd7 115.9(2) . .
O32 Cd4 Cd7 161.0(2) . .
O41 Cd4 Cd7 85.8(2) . .
O42 Cd4 Cd7 41.68(16) . .
O11 Cd4 Cd7 91.68(19) . .
C127 Cd4 Cd7 67.0(2) . .
O39 Cd5 O34 91.7(3) 2_856 2_746
O39 Cd5 O6 161.6(3) 2_856 .
O34 Cd5 O6 105.9(3) 2_746 .
O39 Cd5 O15 84.2(3) 2_856 2_856
O34 Cd5 O15 135.5(4) 2_746 2_856
O6 Cd5 O15 79.7(3) . 2_856
O39 Cd5 O2 96.8(4) 2_856 .
O34 Cd5 O2 119.0(4) 2_746 .
O6 Cd5 O2 79.3(3) . .
O15 Cd5 O2 105.5(4) 2_856 .
O39 Cd5 O35 90.0(4) 2_856 2_746
O34 Cd5 O35 51.9(3) 2_746 2_746
O6 Cd5 O35 96.9(3) . 2_746
O15 Cd5 O35 83.6(4) 2_856 2_746
O2 Cd5 O35 169.1(4) . 2_746
O40 Cd6 O45 87.5(4) 2_856 2_846
O40 Cd6 O1 91.5(4) 2_856 .
O45 Cd6 O1 178.3(5) 2_846 .
O40 Cd6 O29 177.4(4) 2_856 2_746
O45 Cd6 O29 94.5(4) 2_846 2_746
O1 Cd6 O29 86.5(4) . 2_746
O40 Cd6 O25 89.3(3) 2_856 2_856
O45 Cd6 O25 77.1(3) 2_846 2_856
O1 Cd6 O25 101.5(3) . 2_856
O29 Cd6 O25 89.4(3) 2_746 2_856
O40 Cd6 O34 90.2(3) 2_856 2_746
O45 Cd6 O34 103.9(3) 2_846 2_746
O1 Cd6 O34 77.5(3) . 2_746
O29 Cd6 O34 91.1(3) 2_746 2_746
O25 Cd6 O34 178.9(3) 2_856 2_746
O9 Cd7 O19 179.4(5) 2_756 2_845
O9 Cd7 O4 86.0(4) 2_756 2_746
O19 Cd7 O4 93.6(4) 2_845 2_746
O9 Cd7 O42 93.3(4) 2_756 .
O19 Cd7 O42 87.1(4) 2_845 .
O4 Cd7 O42 177.5(4) 2_746 .
O9 Cd7 O12 90.1(3) 2_756 .
O19 Cd7 O12 89.6(3) 2_845 .
O4 Cd7 O12 105.2(3) 2_746 .
O42 Cd7 O12 77.2(3) . .
O9 Cd7 O50 89.2(3) 2_756 .
O19 Cd7 O50 91.1(3) 2_845 .
O4 Cd7 O50 74.5(3) 2_746 .
O42 Cd7 O50 103.1(3) . .
O12 Cd7 O50 179.2(3) . .
O9 Cd7 Cd4 68.7(2) 2_756 .
O19 Cd7 Cd4 111.3(2) 2_845 .
O4 Cd7 Cd4 134.6(2) 2_746 .
O42 Cd7 Cd4 47.0(2) . .
O12 Cd7 Cd4 41.31(18) . .
O50 Cd7 Cd4 138.5(2) . .
O26 Cd8 O7 136.2(3) . .
O26 Cd8 O14 83.5(4) . 2_856
O7 Cd8 O14 132.8(4) . 2_856
O26 Cd8 O22 133.1(3) . .
O7 Cd8 O22 85.1(3) . .
O14 Cd8 O22 77.3(4) 2_856 .
O26 Cd8 O27 55.4(3) . .
O7 Cd8 O27 99.0(3) . .
O14 Cd8 O27 127.9(4) 2_856 .
O22 Cd8 O27 106.6(3) . .
O26 Cd8 O6 95.8(3) . .
O7 Cd8 O6 55.0(3) . .
O14 Cd8 O6 107.5(4) 2_856 .
O22 Cd8 O6 130.6(3) . .
O27 Cd8 O6 107.2(3) . .
O26 Cd8 C56 27.9(3) . .
O7 Cd8 C56 119.3(3) . .
O14 Cd8 C56 106.8(4) 2_856 .
O22 Cd8 C56 123.4(3) . .
O27 Cd8 C56 27.5(3) . .
O6 Cd8 C56 102.7(3) . .
C85 O36 Cd4 133.0(7) . .
C85 O36 Cd3 87.8(6) . .
Cd4 O36 Cd3 107.5(3) . .
C127 O12 Cd4 98.6(7) . .
C127 O12 Cd7 149.8(7) . .
Cd4 O12 Cd7 96.4(3) . .
O16 C57 O17 124.6(11) . .
O16 C57 C70 117.0(10) . .
O17 C57 C70 118.4(9) . .
O16 C57 Cd3 55.6(6) . .
O17 C57 Cd3 69.1(6) . .
C70 C57 Cd3 172.1(7) . .
C72 O7 Cd8 100.5(7) . .
C1 O34 Cd5 101.1(7) . 2_756
C1 O34 Cd6 150.3(8) . 2_756
Cd5 O34 Cd6 99.6(3) 2_756 2_756
C56 O27 Cd2 135.0(8) . .
C56 O27 Cd8 87.1(6) . .
Cd2 O27 Cd8 106.9(3) . .
C72 O6 Cd5 127.8(7) . .
C72 O6 Cd8 89.0(6) . .
Cd5 O6 Cd8 105.9(3) . .
O31 C14 O32 125.1(11) . .
O31 C14 C11 119.0(11) . .
O32 C14 C11 115.8(9) . .
C14 O32 Cd4 118.2(7) . .
C84 O9 Cd7 137.5(8) . 2_746
C69 O19 Cd7 138.0(8) . 2_855
C113 O46 Cd1 141.8(9) . .
C98 O40 Cd6 132.7(8) . 2_846
C84 O10 Cd4 124.7(7) . 2_746
C43 O29 Cd6 137.9(9) . 2_756
C85 O37 Cd3 98.8(8) . .
C140 O15 Cd5 135.7(10) . 2_846
C28 O25 Cd6 152.6(7) . 2_846
C28 O25 Cd1 98.6(6) . 1_645
Cd6 O25 Cd1 98.9(3) 2_846 1_645
C43 O30 Cd1 120.6(8) . .
C42 O4 Cd7 145.9(8) . 2_756
C42 O4 Cd2 89.5(9) . 2_756
Cd7 O4 Cd2 93.8(3) 2_756 2_756
C11 C10 C9 114.6(11) . .
C11 C10 H10A 122.7 . .
C9 C10 H10A 122.7 . .
C99 O42 Cd7 146.9(8) . .
C99 O42 Cd4 88.9(7) . .
Cd7 O42 Cd4 91.3(3) . .
C112 O45 Cd6 140.4(10) . 2_856
C8 O33 C5 118.1(9) . .
C22 O23 C19 115.1(11) . .
C28 O24 Cd1 86.5(7) . 1_645
C119 C114 C115 118.6(11) . .
C119 C114 C113 120.3(10) . .
C115 C114 C113 120.9(10) . .
C134 O13 C132 116.6(10) . .
C29 O2 Cd5 99.9(9) . .
C24 C25 C26 120.8(10) . .
C24 C25 C28 119.1(9) . .
C26 C25 C28 120.0(10) . .
C14 O31 Cd3 110.4(8) . .
C1 O35 Cd5 90.5(8) . 2_756
C29 O1 Cd6 142.7(9) . .
C42 O5 Cd2 96.7(8) . 2_756
C120 O48 C117 114.1(10) . .
C20 C21 C16 119.3(11) . .
C20 C21 H21A 120.3 . .
C16 C21 H21A 120.3 . .
C8 C9 C10 122.9(11) . .
C8 C9 H9A 118.6 . .
C10 C9 H9A 118.6 . .
C21 C16 C17 117.7(10) . .
C21 C16 C15 121.2(10) . .
C17 C16 C15 121.0(10) . .
C50 O28 C47 120.4(10) . .
C75 O8 C78 121.8(10) . .
C99 O41 Cd4 91.9(8) . .
O6 C72 O7 115.3(10) . .
O6 C72 C71 124.4(11) . .
O7 C72 C71 120.0(11) . .
C54 C53 C52 122.6(11) . .
C54 C53 C56 120.0(10) . .
C52 C53 C56 117.5(10) . .
O14 C140 O15 119.4(14) . .
O14 C140 C137 121.5(14) . .
O15 C140 C137 119.1(13) . .
C127 O11 Cd4 85.4(8) . .
C87 C86 C91 115.8(11) . .
C87 C86 C85 125.1(11) . .
C91 C86 C85 119.0(10) . .
C12 C11 C10 123.3(11) . .
C12 C11 C14 118.4(10) . .
C10 C11 C14 118.3(10) . .
C82 C81 C80 119.2(11) . .
C82 C81 C84 120.3(10) . .
C80 C81 C84 120.5(10) . .
C15 O22 Cd8 110.0(9) . .
C112 O44 Cd1 106.7(8) . 1_655
C114 C119 C118 121.6(11) . .
C114 C119 H11A 119.2 . .
C118 C119 H11A 119.2 . .
C140 O14 Cd8 109.5(11) . 2_846
O26 C56 O27 122.7(10) . .
O26 C56 C53 117.1(10) . .
O27 C56 C53 120.2(9) . .
O26 C56 Cd8 57.3(5) . .
O27 C56 Cd8 65.4(6) . .
C53 C56 Cd8 174.4(8) . .
C139 C134 O13 121.2(13) . .
C139 C134 C135 117.3(12) . .
O13 C134 C135 121.5(13) . .
C113 O47 Cd3 106.2(7) . 2_755
C81 C80 C79 120.8(10) . .
C81 C80 H80A 119.6 . .
C79 C80 H80A 119.6 . .
O37 C85 O36 118.3(11) . .
O37 C85 C86 122.3(11) . .
O36 C85 C86 118.8(10) . .
O37 C85 Cd3 55.2(7) . .
O36 C85 Cd3 63.8(6) . .
C86 C85 Cd3 177.3(9) . .
C50 C51 C52 116.7(10) . .
C50 C51 H51A 121.6 . .
C52 C51 H51A 121.6 . .
C48 C49 C44 117.5(11) . .
C48 C49 H49A 121.3 . .
C44 C49 H49A 121.3 . .
C152 O55 H55B 109.5 . .
C95 C94 C93 123.7(11) . .
C95 C94 H94A 118.1 . .
C93 C94 H94A 118.1 . .
C87 C88 C89 121.3(12) . .
C87 C88 H88A 119.4 . .
C89 C88 H88A 119.4 . .
C71 C77 C76 122.8(12) . .
C71 C77 H77A 118.6 . .
C76 C77 H77A 118.6 . .
C59 C58 C70 118.0(12) . .
C59 C58 H58A 121.0 . .
C70 C58 H58A 121.0 . .
O11 C127 O12 122.9(11) . .
O11 C127 C128 119.5(11) . .
O12 C127 C128 117.6(9) . .
O11 C127 Cd4 68.3(7) . .
O12 C127 Cd4 54.7(6) . .
C128 C127 Cd4 172.2(8) . .
C6 C5 O33 117.1(11) . .
C6 C5 C4 119.8(11) . .
O33 C5 C4 123.0(10) . .
O44 C112 O45 119.5(11) . .
O44 C112 C109 122.0(11) . .
O45 C112 C109 118.4(13) . .
C129 C128 C133 117.2(11) . .
C129 C128 C127 121.0(10) . .
C133 C128 C127 121.8(11) . .
C105 C100 C101 120.5(11) . .
C105 C100 C99 121.4(10) . .
C101 C100 C99 117.8(11) . .
C53 C52 C51 118.6(11) . .
C53 C52 H52A 120.7 . .
C51 C52 H52A 120.7 . .
C103 C102 C101 119.1(11) . .
C103 C102 H10C 120.5 . .
C101 C102 H10C 120.5 . .
C133 C131 C132 121.9(12) . .
C133 C131 H13A 119.1 . .
C132 C131 H13A 119.1 . .
C18 C17 C16 117.4(11) . .
C18 C17 H17A 121.3 . .
C16 C17 H17A 121.3 . .
C3 C4 C5 119.2(11) . .
C3 C4 H4A 120.4 . .
C5 C4 H4A 120.4 . .
C77 C71 C72 120.8(11) . .
C77 C71 C73 119.0(11) . .
C72 C71 C73 120.0(10) . .
C108 C109 C110 117.2(12) . .
C108 C109 C112 122.0(13) . .
C110 C109 C112 119.7(13) . .
C6 C7 C2 123.1(13) . .
C6 C7 H7A 118.4 . .
C2 C7 H7A 118.4 . .
C94 C95 C96 118.7(11) . .
C94 C95 C98 120.6(10) . .
C96 C95 C98 120.6(11) . .
C48 C47 O28 122.6(14) . .
C48 C47 C46 120.7(12) . .
O28 C47 C46 116.2(12) . .
C131 C132 O13 117.5(11) . .
C131 C132 C130 116.8(11) . .
O13 C132 C130 125.7(12) . .
O9 C84 O10 124.5(11) . .
O9 C84 C81 118.1(9) . .
O10 C84 C81 117.3(10) . .
C116 C115 C114 121.7(11) . .
C116 C115 H11B 119.1 . .
C114 C115 H11B 119.1 . .
C75 C74 C73 119.1(12) . .
C75 C74 H74A 120.5 . .
C73 C74 H74A 120.5 . .
O39 C98 O40 122.8(10) . .
O39 C98 C95 118.9(11) . .
O40 C98 C95 118.1(9) . .
C125 C120 O48 126.4(11) . .
C125 C120 C121 119.9(10) . .
O48 C120 C121 113.6(11) . .
C35 C30 C31 115.8(13) . .
C35 C30 C29 123.4(14) . .
C31 C30 C29 120.8(13) . .
C26 C27 C22 119.4(11) . .
C26 C27 H27A 120.3 . .
C22 C27 H27A 120.3 . .
C69 O20 Cd2 123.2(8) . 2_855
C36 C41 C40 119.5(13) . .
C36 C41 H41A 120.2 . .
C40 C41 H41A 120.2 . .
C146 O52 H52B 109.5 . .
C62 C61 C60 123.8(13) . .
C62 C61 H61A 118.1 . .
C60 C61 H61A 118.1 . .
O42 C99 O41 122.2(11) . .
O42 C99 C100 115.6(11) . .
O41 C99 C100 122.2(11) . .
O1 C29 O2 123.8(14) . .
O1 C29 C30 117.8(16) . .
O2 C29 C30 118.4(12) . .
C130 C129 C128 121.3(12) . .
C130 C129 H12A 119.3 . .
C128 C129 H12A 119.3 . .
C88 C87 C86 121.6(11) . .
C88 C87 H87A 119.2 . .
C86 C87 H87A 119.2 . .
C50 C55 C54 121.1(12) . .
C50 C55 H55A 119.5 . .
C54 C55 H55A 119.5 . .
C57 O17 Cd1 131.6(7) . 2_745
C57 O17 Cd3 82.9(6) . .
Cd1 O17 Cd3 109.4(3) 2_745 .
C100 C105 C104 122.9(11) . .
C100 C105 H10D 118.5 . .
C104 C105 H10D 118.5 . .
O25 C28 O24 122.2(10) . .
O25 C28 C25 117.5(9) . .
O24 C28 C25 120.4(9) . .
O35 C1 O34 116.4(11) . .
O35 C1 C2 127.3(13) . .
O34 C1 C2 116.1(12) . .
C137 C138 C139 116.8(12) . .
C137 C138 H13B 121.6 . .
C139 C138 H13B 121.6 . .
C4 C3 C2 120.9(12) . .
C4 C3 H3A 119.6 . .
C2 C3 H3A 119.6 . .
C9 C8 O33 119.7(12) . .
C9 C8 C13 121.0(12) . .
O33 C8 C13 119.2(13) . .
C134 C135 C136 119.5(13) . .
C134 C135 H13C 120.2 . .
C136 C135 H13C 120.2 . .
C27 C26 C25 121.1(11) . .
C27 C26 H26A 119.4 . .
C25 C26 H26A 119.4 . .
C103 O43 C106 123.2(10) . .
C36 O3 C33 118.5(10) . .
C123 C122 C121 120.4(10) . .
C123 C122 H12B 119.8 . .
C121 C122 H12B 119.8 . .
C78 C79 C80 115.9(12) . .
C78 C79 H79A 122.1 . .
C80 C79 H79A 122.1 . .
O8 C75 C74 112.8(12) . .
O8 C75 C76 124.9(12) . .
C74 C75 C76 122.3(12) . .
C55 C50 O28 116.3(12) . .
C55 C50 C51 119.3(11) . .
O28 C50 C51 123.7(10) . .
C65 C64 C63 117.5(11) . .
C65 C64 H64A 121.2 . .
C63 C64 H64A 121.2 . .
C134 C139 C138 123.6(13) . .
C134 C139 H13D 118.2 . .
C138 C139 H13D 118.2 . .
C102 C101 C100 120.7(12) . .
C102 C101 H10E 119.6 . .
C100 C101 H10E 119.6 . .
C66 C67 C68 114.6(13) . .
C66 C67 H67A 122.7 . .
C68 C67 H67A 122.7 . .
C71 C73 C74 118.8(10) . .
C71 C73 H73A 120.6 . .
C74 C73 H73A 120.6 . .
O38 C89 C90 112.8(13) . .
O38 C89 C88 125.7(12) . .
C90 C89 C88 120.9(13) . .
C60 C59 C58 119.6(12) . .
C60 C59 H59A 120.2 . .
C58 C59 H59A 120.2 . .
C83 C78 C79 122.9(11) . .
C83 C78 O8 120.1(11) . .
C79 C78 O8 116.2(11) . .
C44 C45 C46 118.4(12) . .
C44 C45 H45A 120.8 . .
C46 C45 H45A 120.8 . .
C61 C60 C59 120.4(13) . .
C61 C60 O18 114.5(11) . .
C59 C60 O18 124.9(11) . .
C95 C96 C97 117.9(13) . .
C95 C96 H96A 121.1 . .
C97 C96 H96A 121.1 . .
C32 C31 C30 120.9(13) . .
C32 C31 H31A 119.6 . .
C30 C31 H31A 119.6 . .
C98 O39 Cd5 121.3(8) . 2_846
C7 C6 C5 120.2(13) . .
C7 C6 H6A 119.9 . .
C5 C6 H6A 119.9 . .
C81 C82 C83 121.5(12) . .
C81 C82 H82A 119.3 . .
C83 C82 H82A 119.3 . .
C115 C116 C117 118.8(12) . .
C115 C116 H11C 120.6 . .
C117 C116 H11C 120.6 . .
C8 C13 C12 117.4(12) . .
C8 C13 H13E 121.3 . .
C12 C13 H13E 121.3 . .
C75 C76 C77 117.8(11) . .
C75 C76 H76A 121.1 . .
C77 C76 H76A 121.1 . .
C68 C63 O18 117.3(14) . .
C68 C63 C64 121.1(13) . .
O18 C63 C64 121.6(14) . .
C129 C130 C132 122.0(12) . .
C129 C130 H13F 119.0 . .
C132 C130 H13F 119.0 . .
C47 C48 C49 123.7(13) . .
C47 C48 H48A 118.2 . .
C49 C48 H48A 118.2 . .
C22 C23 C24 119.4(12) . .
C22 C23 H23A 120.3 . .
C24 C23 H23A 120.3 . .
C47 C46 C45 118.8(12) . .
C47 C46 H46A 120.6 . .
C45 C46 H46A 120.6 . .
C92 C93 C94 116.1(13) . .
C92 C93 H93A 121.9 . .
C94 C93 H93A 121.9 . .
C92 C97 C96 121.4(12) . .
C92 C97 H97A 119.3 . .
C96 C97 H97A 119.3 . .
C19 C18 C17 123.2(12) . .
C19 C18 H18A 118.4 . .
C17 C18 H18A 118.4 . .
C39 C40 C41 119.3(14) . .
C39 C40 H40A 120.3 . .
C41 C40 H40A 120.3 . .
C63 C68 C67 119.9(13) . .
C63 C68 H68A 120.1 . .
C67 C68 H68A 120.1 . .
C109 C108 C107 123.1(12) . .
C109 C108 H10F 118.4 . .
C107 C108 H10F 118.4 . .
O3 C36 C37 124.9(15) . .
O3 C36 C41 117.4(13) . .
C37 C36 C41 117.5(14) . .
C31 C32 C33 120.7(13) . .
C31 C32 H32A 119.7 . .
C33 C32 H32A 119.7 . .
C120 C125 C124 119.8(11) . .
C120 C125 H12C 120.1 . .
C124 C125 H12C 120.1 . .
C90 C91 C86 120.5(11) . .
C90 C91 H91A 119.8 . .
C86 C91 H91A 119.8 . .
C131 C133 C128 120.6(12) . .
C131 C133 H13G 119.7 . .
C128 C133 H13G 119.7 . .
C61 C62 C70 117.5(11) . .
C61 C62 H62A 121.2 . .
C70 C62 H62A 121.2 . .
C78 C83 C82 118.7(11) . .
C78 C83 H83A 120.7 . .
C82 C83 H83A 120.7 . .
C53 C54 C55 121.0(12) . .
C53 C54 H54A 119.5 . .
C55 C54 H54A 119.5 . .
C56 O26 Cd8 94.8(7) . .
C106 C107 C108 118.6(13) . .
C106 C107 H10G 120.7 . .
C108 C107 H10G 120.7 . .
C143 O51 H51B 109.5 . .
C111 C110 C109 118.6(12) . .
C111 C110 H11D 120.7 . .
C109 C110 H11D 120.7 . .
C35 C34 C33 116.9(16) . .
C35 C34 H34A 121.6 . .
C33 C34 H34A 121.6 . .
C30 C35 C34 126.5(15) . .
C30 C35 H35A 116.8 . .
C34 C35 H35A 116.8 . .
C38 C37 C36 124.4(15) . .
C38 C37 H37A 117.8 . .
C36 C37 H37A 117.8 . .
C107 C106 C111 124.8(14) . .
C107 C106 O43 117.4(12) . .
C111 C106 O43 117.7(12) . .
C126 O50 Cd2 100.4(6) . .
C126 O50 Cd7 146.3(8) . .
Cd2 O50 Cd7 97.2(3) . .
O3 C33 C34 122.8(14) . .
O3 C33 C32 118.3(13) . .
C34 C33 C32 118.3(14) . .
C89 O38 C92 117.8(11) . .
C105 C104 C103 113.0(11) . .
C105 C104 H10H 123.5 . .
C103 C104 H10H 123.5 . .
C106 C111 C110 116.9(13) . .
C106 C111 H11E 121.5 . .
C110 C111 H11E 121.5 . .
C122 C123 C124 120.7(10) . .
C122 C123 C126 119.4(11) . .
C124 C123 C126 119.9(11) . .
C3 C2 C7 116.8(11) . .
C3 C2 C1 124.0(11) . .
C7 C2 C1 119.2(12) . .
C57 O16 Cd3 96.8(8) . .
C49 C44 C45 120.4(11) . .
C49 C44 C43 119.5(10) . .
C45 C44 C43 119.7(10) . .
C138 C137 C136 121.6(11) . .
C138 C137 C140 118.0(11) . .
C136 C137 C140 120.3(11) . .
O55 C152 C151 112.4(12) . .
O55 C152 H15A 109.1 . .
C151 C152 H15A 109.1 . .
O55 C152 H15B 109.1 . .
C151 C152 H15B 109.1 . .
H15A C152 H15B 107.9 . .
O46 C113 O47 125.7(11) . .
O46 C113 C114 119.0(10) . .
O47 C113 C114 115.3(10) . .
C63 O18 C60 118.3(11) . .
C25 C24 C23 119.3(11) . .
C25 C24 H24A 120.4 . .
C23 C24 H24A 120.4 . .
C151 C150 H15C 109.5 . .
C151 C150 H15D 109.5 . .
H15C C150 H15D 109.5 . .
C151 C150 H15E 109.5 . .
H15C C150 H15E 109.5 . .
H15D C150 H15E 109.5 . .
C15 O21 Cd2 126.1(9) . .
C126 O49 Cd2 91.1(8) . .
C145 C144 H14A 109.5 . .
C145 C144 H14B 109.5 . .
H14A C144 H14B 109.5 . .
C145 C144 H14C 109.5 . .
H14A C144 H14C 109.5 . .
H14B C144 H14C 109.5 . .
C117 C118 C119 117.7(10) . .
C117 C118 H11F 121.2 . .
C119 C118 H11F 121.2 . .
C123 C124 C125 119.9(11) . .
C123 C124 H12D 120.0 . .
C125 C124 H12D 120.0 . .
O53 C149 C148 111.2(12) . .
O53 C149 H14D 109.4 . .
C148 C149 H14D 109.4 . .
O53 C149 H14E 109.4 . .
C148 C149 H14E 109.4 . .
H14D C149 H14E 108.0 . .
C147 C148 N2 110.4(11) . .
C147 C148 C149 108.8(11) . .
N2 C148 C149 108.9(9) . .
C147 C148 H14F 109.6 . .
N2 C148 H14F 109.6 . .
C149 C148 H14F 109.6 . .
O29 C43 O30 128.2(11) . .
O29 C43 C44 114.8(11) . .
O30 C43 C44 116.9(10) . .
C137 C136 C135 120.8(12) . .
C137 C136 H13H 119.6 . .
C135 C136 H13H 119.6 . .
N1 C151 C152 110.4(10) . .
N1 C151 C150 108.6(9) . .
C152 C151 C150 111.5(11) . .
N1 C151 H15F 108.8 . .
C152 C151 H15F 108.8 . .
C150 C151 H15F 108.8 . .
C37 C38 C39 118.9(13) . .
C37 C38 H38A 120.5 . .
C39 C38 H38A 120.5 . .
C64 C65 C66 124.0(10) . .
C64 C65 H65A 118.0 . .
C66 C65 H65A 118.0 . .
O5 C42 O4 117.5(14) . .
O5 C42 C39 120.9(12) . .
O4 C42 C39 121.4(15) . .
C97 C92 C93 122.0(12) . .
C97 C92 O38 118.4(13) . .
C93 C92 O38 118.6(13) . .
C118 C117 O48 119.9(11) . .
C118 C117 C116 121.3(11) . .
O48 C117 C116 118.8(12) . .
O49 C126 O50 115.4(10) . .
O49 C126 C123 124.4(12) . .
O50 C126 C123 120.1(11) . .
O51 C143 C141 99.0(18) . .
O51 C143 H14G 112.0 . .
C141 C143 H14G 112.0 . .
O51 C143 H14H 112.0 . .
C141 C143 H14H 112.0 . .
H14G C143 H14H 109.6 . .
O21 C15 O22 122.9(13) . .
O21 C15 C16 119.4(12) . .
O22 C15 C16 117.7(12) . .
C148 C147 H14I 109.5 . .
C148 C147 H14J 109.5 . .
H14I C147 H14J 109.5 . .
C148 C147 H14K 109.5 . .
H14I C147 H14K 109.5 . .
H14J C147 H14K 109.5 . .
O19 C69 O20 126.3(12) . .
O19 C69 C66 117.3(11) . .
O20 C69 C66 116.4(13) . .
C11 C12 C13 120.5(11) . .
C11 C12 H12E 119.8 . .
C13 C12 H12E 119.8 . .
O23 C22 C23 114.8(12) . .
O23 C22 C27 125.4(12) . .
C23 C22 C27 119.8(11) . .
C149 O53 H53A 109.5 . .
C58 C70 C62 120.4(11) . .
C58 C70 C57 120.7(11) . .
C62 C70 C57 118.9(10) . .
C40 C39 C38 120.0(12) . .
C40 C39 C42 120.7(12) . .
C38 C39 C42 119.2(12) . .
C89 C90 C91 119.5(13) . .
C89 C90 H90A 120.2 . .
C91 C90 H90A 120.2 . .
C102 C103 O43 119.8(13) . .
C102 C103 C104 123.2(11) . .
O43 C103 C104 116.5(13) . .
C65 C66 C67 121.8(12) . .
C65 C66 C69 122.7(10) . .
C67 C66 C69 115.0(12) . .
C122 C121 C120 119.0(11) . .
C122 C121 H12F 120.5 . .
C120 C121 H12F 120.5 . .
C143 C141 C142 105.4(15) . .
C143 C141 N3 124.1(16) . .
C142 C141 N3 102.5(18) . .
C143 C141 H14L 107.9 . .
C142 C141 H14L 107.9 . .
N3 C141 H14L 107.9 . .
C141 C142 H14M 109.5 . .
C141 C142 H14N 109.5 . .
H14M C142 H14N 109.5 . .
C141 C142 H14O 109.5 . .
H14M C142 H14O 109.5 . .
H14N C142 H14O 109.5 . .
C18 C19 C20 121.4(12) . .
C18 C19 O23 120.3(12) . .
C20 C19 O23 118.3(12) . .
C21 C20 C19 120.9(11) . .
C21 C20 H20A 119.5 . .
C19 C20 H20A 119.5 . .
O52 C146 C145 106(2) . .
O52 C146 H14P 110.6 . .
C145 C146 H14P 110.6 . .
O52 C146 H14Q 110.6 . .
C145 C146 H14Q 110.6 . .
H14P C146 H14Q 108.8 . .
N4 C145 C146 120(3) . .
N4 C145 C144 87(2) . .
C146 C145 C144 124(3) . .
N4 C145 H14R 107.9 . .
C146 C145 H14R 107.9 . .
C144 C145 H14R 107.9 . .

loop_
_geom_bond_atom_site_label_1
_geom_bond_atom_site_label_2
_geom_bond_distance
_geom_bond_site_symmetry_2
Cd1 O30 2.224(8) .
Cd1 O44 2.285(8) 1_455
Cd1 O17 2.286(8) 2_755
Cd1 O46 2.337(9) .
Cd1 O25 2.350(8) 1_465
Cd1 O24 2.602(10) 1_465
Cd2 O20 2.214(7) 2_845
Cd2 O27 2.309(7) .
Cd2 O21 2.299(9) .
Cd2 O5 2.355(8) 2_746
Cd2 O50 2.330(8) .
Cd2 O4 2.504(10) 2_746
Cd2 O49 2.544(10) .
Cd3 O16 2.232(8) .
Cd3 O37 2.276(9) .
Cd3 O47 2.293(9) 2_745
Cd3 O31 2.335(8) .
Cd3 O36 2.460(7) .
Cd3 O17 2.528(8) .
Cd3 C57 2.686(12) .
Cd3 C85 2.739(13) .
Cd4 O10 2.211(7) 2_756
Cd4 O12 2.289(7) .
Cd4 O36 2.275(7) .
Cd4 O32 2.321(7) .
Cd4 O41 2.467(11) .
Cd4 O42 2.522(9) .
Cd4 O11 2.585(9) .
Cd4 C127 2.773(12) .
Cd4 Cd7 3.4461(12) .
Cd5 O39 2.216(8) 2_856
Cd5 O34 2.273(7) 2_746
Cd5 O6 2.281(7) .
Cd5 O15 2.307(9) 2_856
Cd5 O2 2.318(10) .
Cd5 O35 2.591(9) 2_746
Cd6 O40 2.227(9) 2_856
Cd6 O45 2.214(8) 2_846
Cd6 O1 2.248(8) .
Cd6 O29 2.239(9) 2_746
Cd6 O25 2.324(8) 2_856
Cd6 O34 2.328(8) 2_746
Cd7 O9 2.179(9) 2_756
Cd7 O19 2.203(10) 2_845
Cd7 O4 2.266(8) 2_746
Cd7 O42 2.292(7) .
Cd7 O12 2.332(7) .
Cd7 O50 2.320(7) .
Cd8 O26 2.275(8) .
Cd8 O7 2.238(8) .
Cd8 O14 2.279(12) 2_856
Cd8 O22 2.279(10) .
Cd8 O27 2.453(8) .
Cd8 O6 2.513(7) .
Cd8 C56 2.694(11) .
O36 C85 1.301(14) .
O12 C127 1.260(13) .
C57 O16 1.253(13) .
C57 O17 1.273(14) .
C57 C70 1.512(17) .
O7 C72 1.328(14) .
O34 C1 1.348(16) .
O34 Cd5 2.273(7) 2_756
O34 Cd6 2.328(8) 2_756
O27 C56 1.245(14) .
O6 C72 1.284(15) .
C14 O31 1.217(12) .
C14 O32 1.257(13) .
C14 C11 1.533(16) .
O9 C84 1.260(14) .
O9 Cd7 2.179(9) 2_746
O19 C69 1.276(17) .
O19 Cd7 2.203(10) 2_855
O46 C113 1.226(14) .
O40 C98 1.311(14) .
O40 Cd6 2.227(9) 2_846
O10 C84 1.270(12) .
O10 Cd4 2.211(7) 2_746
O29 C43 1.240(15) .
O29 Cd6 2.239(9) 2_756
O37 C85 1.217(13) .
O15 C140 1.219(17) .
O15 Cd5 2.307(9) 2_846
O25 C28 1.257(12) .
O25 Cd6 2.324(8) 2_846
O25 Cd1 2.350(8) 1_645
O30 C43 1.238(14) .
O4 C42 1.301(15) .
O4 Cd7 2.266(8) 2_756
O4 Cd2 2.504(10) 2_756
C10 C11 1.399(14) .
C10 C9 1.429(16) .
C10 H10A 0.9300 .
O42 C99 1.276(14) .
O45 C112 1.322(15) .
O45 Cd6 2.214(8) 2_856
O33 C8 1.388(14) .
O33 C5 1.383(13) .
O23 C22 1.389(14) .
O23 C19 1.411(14) .
O24 C28 1.267(12) .
O24 Cd1 2.602(10) 1_645
C114 C119 1.378(14) .
C114 C115 1.389(15) .
C114 C113 1.533(15) .
O13 C134 1.376(13) .
O13 C132 1.335(14) .
O2 C29 1.316(19) .
C25 C24 1.356(18) .
C25 C26 1.395(16) .
C25 C28 1.530(14) .
O35 C1 1.179(15) .
O35 Cd5 2.591(9) 2_756
O1 C29 1.208(16) .
O5 C42 1.288(18) .
O5 Cd2 2.355(8) 2_756
O48 C120 1.388(12) .
O48 C117 1.407(14) .
C21 C20 1.364(17) .
C21 C16 1.423(14) .
C21 H21A 0.9300 .
C9 C8 1.366(18) .
C9 H9A 0.9300 .
C16 C17 1.448(15) .
C16 C15 1.505(17) .
O28 C50 1.344(14) .
O28 C47 1.403(14) .
O8 C75 1.332(14) .
O8 C78 1.447(14) .
O41 C99 1.254(14) .
C72 C71 1.436(16) .
C53 C54 1.340(18) .
C53 C52 1.340(16) .
C53 C56 1.540(15) .
C140 O14 1.160(17) .
C140 C137 1.561(16) .
O11 C127 1.234(13) .
C86 C87 1.455(15) .
C86 C91 1.408(16) .
C86 C85 1.467(18) .
C11 C12 1.388(15) .
C81 C82 1.366(16) .
C81 C80 1.362(14) .
C81 C84 1.500(15) .
O22 C15 1.272(16) .
O44 C112 1.234(16) .
O44 Cd1 2.285(8) 1_655
C119 C118 1.401(16) .
C119 H11A 0.9300 .
O14 Cd8 2.279(12) 2_846
C56 O26 1.266(12) .
C134 C139 1.363(19) .
C134 C135 1.37(2) .
O47 C113 1.266(13) .
O47 Cd3 2.293(9) 2_755
C80 C79 1.426(15) .
C80 H80A 0.9300 .
C51 C50 1.430(17) .
C51 C52 1.475(15) .
C51 H51A 0.9300 .
C49 C48 1.413(14) .
C49 C44 1.398(15) .
C49 H49A 0.9300 .
O55 C152 1.379(14) .
O55 H55B 0.8200 .
C94 C95 1.384(16) .
C94 C93 1.385(16) .
C94 H94A 0.9300 .
C88 C87 1.289(19) .
C88 C89 1.371(18) .
C88 H88A 0.9300 .
C77 C71 1.357(15) .
C77 C76 1.399(17) .
C77 H77A 0.9300 .
C58 C59 1.428(18) .
C58 C70 1.395(15) .
C58 H58A 0.9300 .
C127 C128 1.534(15) .
C5 C6 1.422(17) .
C5 C4 1.393(17) .
C112 C109 1.469(16) .
C128 C129 1.403(16) .
C128 C133 1.413(16) .
C100 C105 1.362(17) .
C100 C101 1.404(15) .
C100 C99 1.486(14) .
C52 H52A 0.9300 .
C102 C103 1.368(17) .
C102 C101 1.420(16) .
C102 H10C 0.9300 .
C131 C133 1.375(15) .
C131 C132 1.401(17) .
C131 H13A 0.9300 .
C17 C18 1.372(16) .
C17 H17A 0.9300 .
C4 C3 1.375(16) .
C4 H4A 0.9300 .
C71 C73 1.419(15) .
C109 C108 1.335(17) .
C109 C110 1.415(19) .
C7 C6 1.307(18) .
C7 C2 1.405(16) .
C7 H7A 0.9300 .
C95 C96 1.358(15) .
C95 C98 1.457(14) .
C47 C48 1.288(18) .
C47 C46 1.413(19) .
C132 C130 1.401(17) .
C115 C116 1.329(16) .
C115 H11B 0.9300 .
C74 C75 1.380(17) .
C74 C73 1.419(17) .
C74 H74A 0.9300 .
C98 O39 1.284(12) .
C120 C125 1.367(17) .
C120 C121 1.471(16) .
C30 C35 1.33(2) .
C30 C31 1.456(16) .
C30 C29 1.494(17) .
C27 C26 1.371(16) .
C27 C22 1.401(17) .
C27 H27A 0.9300 .
O20 C69 1.267(14) .
O20 Cd2 2.214(7) 2_855
C41 C36 1.40(2) .
C41 C40 1.43(2) .
C41 H41A 0.9300 .
O52 C146 1.4001(11) .
O52 H52B 0.8200 .
C61 C62 1.337(17) .
C61 C60 1.357(16) .
C61 H61A 0.9300 .
C129 C130 1.363(15) .
C129 H12A 0.9300 .
N2 C148 1.535(14) .
C87 H87A 0.9300 .
C55 C50 1.362(15) .
C55 C54 1.377(18) .
C55 H55A 0.9300 .
O17 Cd1 2.286(8) 2_745
C105 C104 1.468(19) .
C105 H10D 0.9300 .
C1 C2 1.469(15) .
C138 C137 1.352(17) .
C138 C139 1.390(18) .
C138 H13B 0.9300 .
C3 C2 1.432(17) .
C3 H3A 0.9300 .
C8 C13 1.411(19) .
C135 C136 1.402(16) .
C135 H13C 0.9300 .
C26 H26A 0.9300 .
O43 C103 1.363(14) .
O43 C106 1.409(15) .
O3 C36 1.362(16) .
O3 C33 1.404(16) .
C122 C123 1.390(17) .
C122 C121 1.389(15) .
C122 H12B 0.9300 .
C79 C78 1.359(17) .
C79 H79A 0.9300 .
C75 C76 1.373(18) .
C64 C65 1.326(17) .
C64 C63 1.442(18) .
C64 H64A 0.9300 .
C139 H13D 0.9300 .
C101 H10E 0.9300 .
C67 C66 1.377(16) .
C67 C68 1.52(2) .
C67 H67A 0.9300 .
C73 H73A 0.9300 .
C89 O38 1.408(16) .
C89 C90 1.363(17) .
C59 C60 1.401(17) .
C59 H59A 0.9300 .
C78 C83 1.381(17) .
C45 C44 1.407(16) .
C45 C46 1.421(17) .
C45 H45A 0.9300 .
C60 O18 1.397(16) .
C96 C97 1.426(18) .
C96 H96A 0.9300 .
C31 C32 1.338(16) .
C31 H31A 0.9300 .
O39 Cd5 2.216(8) 2_846
C6 H6A 0.9300 .
C82 C83 1.330(17) .
C82 H82A 0.9300 .
C116 C117 1.437(17) .
C116 H11C 0.9300 .
C13 C12 1.402(18) .
C13 H13E 0.9300 .
C76 H76A 0.9300 .
C63 C68 1.34(2) .
C63 O18 1.387(14) .
C130 H13F 0.9300 .
C48 H48A 0.9300 .
C23 C22 1.399(16) .
C23 C24 1.432(14) .
C23 H23A 0.9300 .
C46 H46A 0.9300 .
C93 C92 1.371(19) .
C93 H93A 0.9300 .
C97 C92 1.335(19) .
C97 H97A 0.9300 .
C18 C19 1.309(17) .
C18 H18A 0.9300 .
C40 C39 1.359(17) .
C40 H40A 0.9300 .
C68 H68A 0.9300 .
C108 C107 1.396(16) .
C108 H10F 0.9300 .
C36 C37 1.381(18) .
C32 C33 1.439(18) .
C32 H32A 0.9300 .
C125 C124 1.421(15) .
C125 H12C 0.9300 .
C91 C90 1.379(18) .
C91 H91A 0.9300 .
C133 H13G 0.9300 .
C62 C70 1.471(17) .
C62 H62A 0.9300 .
N4 C145 1.68(4) .
C83 H83A 0.9300 .
C54 H54A 0.9300 .
N1 C151 1.455(15) .
C107 C106 1.291(17) .
C107 H10G 0.9300 .
O51 C143 1.4002(11) .
O51 H51B 0.8200 .
C110 C111 1.450(19) .
C110 H11D 0.9300 .
C34 C35 1.37(2) .
C34 C33 1.42(2) .
C34 H34A 0.9300 .
C35 H35A 0.9300 .
C37 C38 1.31(2) .
C37 H37A 0.9300 .
C106 C111 1.342(18) .
O50 C126 1.304(15) .
O38 C92 1.433(13) .
C104 C103 1.49(2) .
C104 H10H 0.9300 .
C111 H11E 0.9300 .
C123 C124 1.409(14) .
C123 C126 1.448(14) .
C44 C43 1.526(14) .
C137 C136 1.329(16) .
C152 C151 1.511(16) .
C152 H15A 0.9700 .
C152 H15B 0.9700 .
C24 H24A 0.9300 .
C150 C151 1.564(17) .
C150 H15C 0.9600 .
C150 H15D 0.9600 .
C150 H15E 0.9600 .
O21 C15 1.280(16) .
O49 C126 1.279(15) .
C144 C145 1.27(4) .
C144 H14A 0.9600 .
C144 H14B 0.9600 .
C144 H14C 0.9600 .
C118 C117 1.354(17) .
C118 H11F 0.9300 .
C124 H12D 0.9300 .
C149 O53 1.387(14) .
C149 C148 1.51(2) .
C149 H14D 0.9700 .
C149 H14E 0.9700 .
C148 C147 1.453(16) .
C148 H14F 0.9800 .
C136 H13H 0.9300 .
C151 H15F 0.9800 .
C38 C39 1.433(19) .
C38 H38A 0.9300 .
C65 C66 1.389(16) .
C65 H65A 0.9300 .
N3 C141 1.57(2) .
C42 C39 1.449(19) .
C143 C141 1.50(3) .
C143 H14G 0.9700 .
C143 H14H 0.9700 .
C147 H14I 0.9600 .
C147 H14J 0.9600 .
C147 H14K 0.9600 .
C69 C66 1.518(16) .
C12 H12E 0.9300 .
O53 H53A 0.8200 .
C90 H90A 0.9300 .
C121 H12F 0.9300 .
C141 C142 1.43(2) .
C141 H14L 0.9800 .
C142 H14M 0.9600 .
C142 H14N 0.9600 .
C142 H14O 0.9600 .
C19 C20 1.358(17) .
C20 H20A 0.9300 .
C146 C145 1.5203(11) .
C146 H14P 0.9700 .
C146 H14Q 0.9700 .
C145 H14R 0.9800 .
